data_7133330
loop_
_publ_author_name
'Katzer, Nicholas J.'
'Kaur, Mandeep'
'Sen, Asmita'
'Nimaiyar, Rupal'
'Autschbach, Jochen'
'Arnold, Polly L.'
'Hintermair, Ulrich'

_publ_section_title
;
 Tetraphenylpentalenide organolanthanide complexes.
;
_journal_issue 72
_journal_name_full 'Chemical communications (Cambridge, England)'
_journal_page_first 9749
_journal_page_last 9752
_journal_paper_doi 10.1039/d4cc02570a
_journal_volume 60
_journal_year 2024
_chemical_formula_moiety 'C64 H44 Yb, C24 H48 Na O6, 2(C4 H8 O)'
_chemical_formula_sum 'C96 H108 Na O8 Yb'
_chemical_formula_weight 1585.85
_space_group_crystal_system monoclinic
_space_group_IT_number 13
_space_group_name_Hall '-P 2yac'
_space_group_name_H-M_alt 'P 1 2/n 1'
_atom_sites_solution_hydrogens geom
_atom_sites_solution_primary dual
_audit_creation_method SHELXL-2019/3
_audit_update_record
;
2024-05-23 deposited with the CCDC.	2024-07-09 downloaded from the CCDC.
;
_cell_angle_alpha 90
_cell_angle_beta 90.51
_cell_angle_gamma 90
_cell_formula_units_Z 4
_cell_length_a 20.18090(11)
_cell_length_b 15.78844(8)
_cell_length_c 25.03591(11)
_cell_measurement_reflns_used 46349
_cell_measurement_temperature 150(2)
_cell_measurement_theta_max 72.8160
_cell_measurement_theta_min 4.5050
_cell_volume 7976.75(7)
_computing_cell_refinement 'CrysAlisPro 1.171.42.49 (Rigaku OD, 2022)'
_computing_data_collection 'CrysAlisPro 1.171.42.49 (Rigaku OD, 2022)'
_computing_data_reduction 'CrysAlisPro 1.171.42.49 (Rigaku OD, 2022)'
_computing_publication_material
;
 'WinGX publication routines, Farrugia, 
 L. J., J. Appl. Crystallogr., 1999, 32, 837-838
;
_computing_structure_refinement 'SHELXL-2019/2 (Sheldrick, 2019)'
_computing_structure_solution
;
 SHELXT 2018/2 (Sheldrick, 2018)
 Sheldrick GM (2008) Acta Crystallogr A64:112--122 and 
 C. B. H\"ubschle, G. M. Sheldrick and B. Dittrich
 ShelXle: a Qt graphical user interface for SHELXL
 J. Appl. Cryst., 44, (2011) 1281-1284.

;
_diffrn_ambient_environment N~2~
_diffrn_ambient_temperature 150.00(10)
_diffrn_detector 'CCD plate'
_diffrn_detector_area_resol_mean 8.1150
_diffrn_detector_type EosS2
_diffrn_measured_fraction_theta_full 1.000
_diffrn_measured_fraction_theta_max 0.996
_diffrn_measurement_device 'four-circle diffractometer'
_diffrn_measurement_device_type 'SuperNova, Dual, Cu at home/near, EosS2'
_diffrn_measurement_method '\w scans'
_diffrn_radiation_monochromator mirror
_diffrn_radiation_probe x-ray
_diffrn_radiation_type 'Cu K\a'
_diffrn_radiation_wavelength 1.54184
_diffrn_reflns_av_R_equivalents 0.0355
_diffrn_reflns_av_unetI/netI 0.0233
_diffrn_reflns_Laue_measured_fraction_full 1.000
_diffrn_reflns_Laue_measured_fraction_max 0.996
_diffrn_reflns_limit_h_max 24
_diffrn_reflns_limit_h_min -24
_diffrn_reflns_limit_k_max 19
_diffrn_reflns_limit_k_min -19
_diffrn_reflns_limit_l_max 30
_diffrn_reflns_limit_l_min -26
_diffrn_reflns_number 85179
_diffrn_reflns_point_group_measured_fraction_full 1.000
_diffrn_reflns_point_group_measured_fraction_max 0.996
_diffrn_reflns_theta_full 67.684
_diffrn_reflns_theta_max 72.952
_diffrn_reflns_theta_min 3.531
_diffrn_source 'micro-focus sealed X-ray tube'
_diffrn_source_type 'SuperNova (Cu) X-ray Source'
_exptl_absorpt_coefficient_mu 2.671
_exptl_absorpt_correction_T_max 1.00000
_exptl_absorpt_correction_T_min 0.74822
_exptl_absorpt_correction_type multi-scan
_exptl_absorpt_process_details
;
CrysAlisPro 1.171.42.49 (Rigaku Oxford Diffraction, 2022)
Empirical absorption correction using spherical harmonics,
implemented in SCALE3 ABSPACK scaling algorithm.
;
_exptl_crystal_colour red-orange
_exptl_crystal_density_diffrn 1.321
_exptl_crystal_description block
_exptl_crystal_F_000 3316
_exptl_crystal_size_max 0.391
_exptl_crystal_size_mid 0.227
_exptl_crystal_size_min 0.217
_refine_diff_density_max 0.385
_refine_diff_density_min -0.686
_refine_diff_density_rms 0.055
_refine_ls_extinction_method none
_refine_ls_goodness_of_fit_ref 1.046
_refine_ls_hydrogen_treatment constr
_refine_ls_matrix_type full
_refine_ls_number_parameters 1033
_refine_ls_number_reflns 15866
_refine_ls_number_restraints 0
_refine_ls_restrained_S_all 1.046
_refine_ls_R_factor_all 0.0299
_refine_ls_R_factor_gt 0.0265
_refine_ls_shift/su_max 0.004
_refine_ls_shift/su_mean 0.000
_refine_ls_structure_factor_coef Fsqd
_refine_ls_weighting_details 'w=1/[\s^2^(Fo^2^)+(0.0332P)^2^+4.9495P] where P=(Fo^2^+2Fc^2^)/3'
_refine_ls_weighting_scheme calc
_refine_ls_wR_factor_gt 0.0666
_refine_ls_wR_factor_ref 0.0691
_reflns_Friedel_coverage 0.000
_reflns_number_gt 14570
_reflns_number_total 15866
_reflns_threshold_expression 'I > 2\s(I)'
_cod_data_source_file d4cc02570a2.cif
_cod_data_source_block s23uh27
_cod_depositor_comments 'Adding full bibliography for 7133320--7133330.cif.'
_cod_original_cell_volume 7976.74(7)
_cod_original_sg_symbol_H-M 'P 2/n'
_cod_database_code 7133330
_shelx_shelxl_version_number 2019/3
_shelx_space_group_comment
;
The symmetry employed for this shelxl refinement is uniquely defined
by the following loop, which should always be used as a source of
symmetry information in preference to the above space-group names.
They are only intended as comments.
;
_shelx_estimated_absorpt_t_min 0.421
_shelx_estimated_absorpt_t_max 0.595
_oxdiff_exptl_absorpt_empirical_full_min 0.784
_oxdiff_exptl_absorpt_empirical_full_max 1.284
_oxdiff_exptl_absorpt_empirical_details
;
Empirical correction (ABSPACK) includes:
- Absorption correction using spherical harmonics
- Frame scaling
;

loop_
_space_group_symop_operation_xyz
'x, y, z'
'-x+1/2, y, -z+1/2'
'-x, -y, -z'
'x-1/2, -y, z-1/2'

loop_
_atom_site_label
_atom_site_type_symbol
_atom_site_fract_x
_atom_site_fract_y
_atom_site_fract_z
_atom_site_U_iso_or_equiv
_atom_site_adp_type
_atom_site_occupancy
_atom_site_site_symmetry_order
_atom_site_calc_flag
_atom_site_refinement_flags_posn
_atom_site_refinement_flags_adp
_atom_site_refinement_flags_occupancy
_atom_site_disorder_assembly
_atom_site_disorder_group
Yb1 Yb 0.250000 0.80735(2) 0.250000 0.01696(4) Uani 1 2 d S T P . .
C1 C 0.30291(9) 0.72570(11) 0.34021(7) 0.0222(4) Uani 1 1 d . . . . .
H1 H 0.342448 0.687569 0.339338 0.027 Uiso 1 1 calc R U . . .
C2 C 0.23726(9) 0.69807(11) 0.33059(7) 0.0208(4) Uani 1 1 d . . . . .
C3 C 0.21988(9) 0.60807(11) 0.32294(7) 0.0226(4) Uani 1 1 d . . . . .
C4 C 0.25638(11) 0.54576(13) 0.35012(9) 0.0313(4) Uani 1 1 d . . . . .
H4 H 0.290562 0.562246 0.374296 0.038 Uiso 1 1 calc R U . . .
C5 C 0.24335(12) 0.46043(14) 0.34225(11) 0.0421(6) Uani 1 1 d . . . . .
H5 H 0.268811 0.419116 0.360868 0.051 Uiso 1 1 calc R U . . .
C6 C 0.19378(12) 0.43516(13) 0.30766(11) 0.0422(6) Uani 1 1 d . . . . .
H6 H 0.184965 0.376640 0.302362 0.051 Uiso 1 1 calc R U . . .
C7 C 0.15697(11) 0.49554(14) 0.28073(9) 0.0365(5) Uani 1 1 d . . . . .
H7 H 0.122583 0.478406 0.256930 0.044 Uiso 1 1 calc R U . . .
C8 C 0.16989(10) 0.58135(12) 0.28821(8) 0.0272(4) Uani 1 1 d . . . . .
H8 H 0.144245 0.622205 0.269355 0.033 Uiso 1 1 calc R U . . .
C9 C 0.19629(9) 0.77304(11) 0.33227(7) 0.0183(3) Uani 1 1 d . . . . .
C10 C 0.13679(9) 0.80334(11) 0.30571(7) 0.0203(3) Uani 1 1 d . . . . .
C11 C 0.07220(9) 0.76204(11) 0.29887(7) 0.0224(4) Uani 1 1 d . . . . .
C12 C 0.04916(10) 0.70601(12) 0.33794(8) 0.0275(4) Uani 1 1 d . . . . .
H12 H 0.077872 0.689923 0.366451 0.033 Uiso 1 1 calc R U . . .
C13 C -0.01457(11) 0.67361(14) 0.33587(9) 0.0347(5) Uani 1 1 d . . . . .
H13 H -0.029219 0.636262 0.363069 0.042 Uiso 1 1 calc R U . . .
C14 C -0.05720(12) 0.69544(15) 0.29419(11) 0.0413(5) Uani 1 1 d . . . . .
H14 H -0.100960 0.673339 0.292693 0.050 Uiso 1 1 calc R U . . .
C15 C -0.03491(11) 0.74993(16) 0.25486(10) 0.0407(5) Uani 1 1 d . . . . .
H15 H -0.063641 0.765026 0.226137 0.049 Uiso 1 1 calc R U . . .
C16 C 0.02875(10) 0.78267(13) 0.25692(9) 0.0305(4) Uani 1 1 d . . . . .
H16 H 0.043151 0.819691 0.229449 0.037 Uiso 1 1 calc R U . . .
C17 C 0.14568(9) 0.89157(11) 0.29873(7) 0.0209(3) Uani 1 1 d . . . . .
H17 H 0.113544 0.928868 0.279227 0.025 Uiso 1 1 calc R U . . .
C18 C 0.20644(9) 0.92027(11) 0.32071(7) 0.0205(3) Uani 1 1 d . . . . .
C19 C 0.22092(9) 1.01027(11) 0.33058(7) 0.0219(4) Uani 1 1 d . . . . .
C20 C 0.19448(11) 1.07389(12) 0.29781(8) 0.0292(4) Uani 1 1 d . . . . .
H20 H 0.170069 1.058555 0.266666 0.035 Uiso 1 1 calc R U . . .
C21 C 0.20323(13) 1.15884(13) 0.30994(10) 0.0390(5) Uani 1 1 d . . . . .
H21 H 0.184513 1.201005 0.287325 0.047 Uiso 1 1 calc R U . . .
C22 C 0.23905(13) 1.18236(14) 0.35476(10) 0.0423(6) Uani 1 1 d . . . . .
H22 H 0.244878 1.240590 0.363128 0.051 Uiso 1 1 calc R U . . .
C23 C 0.26637(12) 1.12080(14) 0.38738(9) 0.0373(5) Uani 1 1 d . . . . .
H23 H 0.291596 1.136758 0.417975 0.045 Uiso 1 1 calc R U . . .
C24 C 0.25707(10) 1.03559(12) 0.37557(8) 0.0279(4) Uani 1 1 d . . . . .
H24 H 0.275665 0.993846 0.398558 0.034 Uiso 1 1 calc R U . . .
C25 C 0.23974(9) 0.84573(11) 0.34190(7) 0.0193(3) Uani 1 1 d . . . . .
C26 C 0.30672(9) 0.81482(11) 0.34644(7) 0.0213(4) Uani 1 1 d . . . . .
C27 C 0.36988(9) 0.85921(12) 0.35521(7) 0.0234(4) Uani 1 1 d . . . . .
C28 C 0.38417(10) 0.93751(12) 0.33172(8) 0.0265(4) Uani 1 1 d . . . . .
H28 H 0.350487 0.966615 0.312351 0.032 Uiso 1 1 calc R U . . .
C29 C 0.44672(11) 0.97319(14) 0.33629(9) 0.0369(5) Uani 1 1 d . . . . .
H29 H 0.455715 1.025555 0.319133 0.044 Uiso 1 1 calc R U . . .
C30 C 0.49622(12) 0.93344(17) 0.36555(10) 0.0440(6) Uani 1 1 d . . . . .
H30 H 0.538978 0.958217 0.368636 0.053 Uiso 1 1 calc R U . . .
C31 C 0.48256(11) 0.85719(17) 0.39021(10) 0.0426(5) Uani 1 1 d . . . . .
H31 H 0.516006 0.829888 0.410864 0.051 Uiso 1 1 calc R U . . .
C32 C 0.42046(10) 0.82008(14) 0.38510(8) 0.0317(4) Uani 1 1 d . . . . .
H32 H 0.412069 0.767410 0.402090 0.038 Uiso 1 1 calc R U . . .
Yb2 Yb 0.750000 0.28294(2) 0.250000 0.01772(4) Uani 1 2 d S T P . .
C33 C 0.81703(9) 0.19755(11) 0.32992(7) 0.0214(4) Uani 1 1 d . . . . .
H33 H 0.855288 0.158750 0.323455 0.026 Uiso 1 1 calc R U . . .
C34 C 0.74994(9) 0.17122(11) 0.32892(7) 0.0208(3) Uani 1 1 d . . . . .
C35 C 0.72951(9) 0.08199(11) 0.32274(7) 0.0211(4) Uani 1 1 d . . . . .
C36 C 0.77397(10) 0.01743(12) 0.33733(8) 0.0288(4) Uani 1 1 d . . . . .
H36 H 0.816210 0.032292 0.351518 0.035 Uiso 1 1 calc R U . . .
C37 C 0.75784(12) -0.06724(14) 0.33158(9) 0.0375(5) Uani 1 1 d . . . . .
H37 H 0.789084 -0.109672 0.341272 0.045 Uiso 1 1 calc R U . . .
C38 C 0.69599(12) -0.09024(13) 0.31164(9) 0.0380(5) Uani 1 1 d . . . . .
H38 H 0.684440 -0.148303 0.308022 0.046 Uiso 1 1 calc R U . . .
C39 C 0.65161(12) -0.02798(14) 0.29717(8) 0.0343(5) Uani 1 1 d . . . . .
H39 H 0.609255 -0.043474 0.283493 0.041 Uiso 1 1 calc R U . . .
C40 C 0.66791(10) 0.05772(13) 0.30229(8) 0.0272(4) Uani 1 1 d . . . . .
H40 H 0.636748 0.099748 0.291740 0.033 Uiso 1 1 calc R U . . .
C41 C 0.71092(9) 0.24723(11) 0.33726(7) 0.0203(3) Uani 1 1 d . . . . .
C42 C 0.64815(9) 0.28039(11) 0.31788(7) 0.0216(4) Uani 1 1 d . . . . .
C43 C 0.58077(9) 0.24526(12) 0.31923(7) 0.0231(4) Uani 1 1 d . . . . .
C44 C 0.56150(11) 0.19213(12) 0.36105(8) 0.0288(4) Uani 1 1 d . . . . .
H44 H 0.593980 0.170673 0.385191 0.035 Uiso 1 1 calc R U . . .
C45 C 0.49540(12) 0.17047(14) 0.36763(9) 0.0371(5) Uani 1 1 d . . . . .
H45 H 0.483109 0.135252 0.396667 0.045 Uiso 1 1 calc R U . . .
C46 C 0.44712(11) 0.19946(15) 0.33248(11) 0.0410(5) Uani 1 1 d . . . . .
H46 H 0.401889 0.185039 0.337436 0.049 Uiso 1 1 calc R U . . .
C47 C 0.46601(11) 0.24994(15) 0.28989(10) 0.0379(5) Uani 1 1 d . . . . .
H47 H 0.433550 0.269212 0.265001 0.046 Uiso 1 1 calc R U . . .
C48 C 0.53151(10) 0.27240(13) 0.28335(8) 0.0308(4) Uani 1 1 d . . . . .
H48 H 0.543454 0.306988 0.253917 0.037 Uiso 1 1 calc R U . . .
C49 C 0.65766(9) 0.36824(12) 0.31062(7) 0.0224(4) Uani 1 1 d . . . . .
H49 H 0.623269 0.407061 0.295278 0.027 Uiso 1 1 calc R U . . .
C50 C 0.72187(9) 0.39479(11) 0.32649(7) 0.0225(4) Uani 1 1 d . . . . .
C51 C 0.73817(10) 0.48458(12) 0.33514(8) 0.0253(4) Uani 1 1 d . . . . .
C52 C 0.70703(11) 0.54866(13) 0.30516(9) 0.0336(5) Uani 1 1 d . . . . .
H52 H 0.677201 0.533644 0.277165 0.040 Uiso 1 1 calc R U . . .
C53 C 0.71910(14) 0.63325(14) 0.31575(10) 0.0442(6) Uani 1 1 d . . . . .
H53 H 0.697287 0.675599 0.295156 0.053 Uiso 1 1 calc R U . . .
C54 C 0.76271(14) 0.65675(14) 0.35612(11) 0.0476(6) Uani 1 1 d . . . . .
H54 H 0.771092 0.714927 0.363114 0.057 Uiso 1 1 calc R U . . .
C55 C 0.79389(13) 0.59486(14) 0.38611(10) 0.0414(5) Uani 1 1 d . . . . .
H55 H 0.824010 0.610551 0.413766 0.050 Uiso 1 1 calc R U . . .
C56 C 0.78143(11) 0.50960(13) 0.37605(8) 0.0306(4) Uani 1 1 d . . . . .
H56 H 0.802712 0.467712 0.397365 0.037 Uiso 1 1 calc R U . . .
C57 C 0.75702(9) 0.31831(11) 0.34273(7) 0.0197(3) Uani 1 1 d . . . . .
C58 C 0.82347(9) 0.28586(11) 0.33791(7) 0.0208(4) Uani 1 1 d . . . . .
C59 C 0.88836(9) 0.32836(12) 0.34135(7) 0.0229(4) Uani 1 1 d . . . . .
C60 C 0.89936(10) 0.41047(12) 0.32224(7) 0.0269(4) Uani 1 1 d . . . . .
H60 H 0.863434 0.442185 0.307788 0.032 Uiso 1 1 calc R U . . .
C61 C 0.96244(12) 0.44606(14) 0.32422(8) 0.0355(5) Uani 1 1 d . . . . .
H61 H 0.968990 0.501973 0.311283 0.043 Uiso 1 1 calc R U . . .
C62 C 1.01548(11) 0.40132(16) 0.34467(9) 0.0396(5) Uani 1 1 d . . . . .
H62 H 1.058449 0.425906 0.345465 0.047 Uiso 1 1 calc R U . . .
C63 C 1.00564(11) 0.32031(16) 0.36404(9) 0.0380(5) Uani 1 1 d . . . . .
H63 H 1.041985 0.289024 0.378174 0.046 Uiso 1 1 calc R U . . .
C64 C 0.94285(10) 0.28460(13) 0.36288(8) 0.0288(4) Uani 1 1 d . . . . .
H64 H 0.936630 0.229328 0.376974 0.035 Uiso 1 1 calc R U . . .
C65 C 0.66383(13) 0.43553(18) 0.48386(15) 0.0617(8) Uani 1 1 d . . . . .
H65A H 0.674994 0.480219 0.510180 0.074 Uiso 1 1 calc R U . . .
H65B H 0.672226 0.457783 0.447580 0.074 Uiso 1 1 calc R U . . .
C66 C 0.70489(14) 0.35809(18) 0.49402(15) 0.0621(8) Uani 1 1 d . . . . .
H66A H 0.743437 0.356439 0.469862 0.075 Uiso 1 1 calc R U . . .
H66B H 0.721112 0.356870 0.531450 0.075 Uiso 1 1 calc R U . . .
C67 C 0.65989(14) 0.28619(17) 0.48332(14) 0.0544(7) Uani 1 1 d . . . . .
H67A H 0.660655 0.245847 0.513595 0.065 Uiso 1 1 calc R U . . .
H67B H 0.673292 0.255824 0.450554 0.065 Uiso 1 1 calc R U . . .
C68 C 0.59211(14) 0.32356(17) 0.47637(13) 0.0552(7) Uani 1 1 d . . . . .
H68A H 0.576370 0.315746 0.439127 0.066 Uiso 1 1 calc R U . . .
H68B H 0.560460 0.295385 0.500573 0.066 Uiso 1 1 calc R U . . .
C69 C 0.52968(18) 0.4771(2) 0.36905(10) 0.0752(12) Uani 1 1 d . . . . .
H69A H 0.519780 0.415823 0.366589 0.090 Uiso 1 1 calc R U . . .
H69B H 0.577116 0.484171 0.378434 0.090 Uiso 1 1 calc R U . . .
C70 C 0.51442(19) 0.5196(3) 0.31757(12) 0.0821(13) Uani 1 1 d . . . . .
H70A H 0.501469 0.477645 0.290017 0.099 Uiso 1 1 calc R U . . .
H70B H 0.553313 0.551739 0.304772 0.099 Uiso 1 1 calc R U . . .
C71 C 0.45749(19) 0.5787(3) 0.32948(12) 0.0805(12) Uani 1 1 d . . . . .
H71A H 0.472794 0.638076 0.332606 0.097 Uiso 0.443(10) 1 calc R U P A 1
H71B H 0.422610 0.575177 0.301507 0.097 Uiso 0.443(10) 1 calc R U P A 1
H71C H 0.462133 0.632405 0.309453 0.097 Uiso 0.557(10) 1 calc R U P A 2
H71D H 0.414662 0.552163 0.319573 0.097 Uiso 0.557(10) 1 calc R U P A 2
C72 C 0.4342(4) 0.5474(7) 0.3795(3) 0.051(2) Uani 0.443(10) 1 d . . P A 1
H72A H 0.412655 0.593481 0.399841 0.061 Uiso 0.443(10) 1 calc R U P A 1
H72B H 0.401296 0.501713 0.373585 0.061 Uiso 0.443(10) 1 calc R U P A 1
C72A C 0.4609(3) 0.5930(4) 0.38333(18) 0.0440(15) Uani 0.557(10) 1 d . . P A 2
H72C H 0.416161 0.604363 0.397573 0.053 Uiso 0.557(10) 1 calc R U P A 2
H72D H 0.489441 0.642648 0.391026 0.053 Uiso 0.557(10) 1 calc R U P A 2
O3 O 0.5660(7) 0.6277(9) 0.4926(4) 0.046(2) Uani 0.443(10) 1 d . . P A 1
C73 C 0.6116(5) 0.6498(7) 0.4552(5) 0.052(2) Uani 0.443(10) 1 d . . P A 1
H73A H 0.594999 0.696305 0.432091 0.063 Uiso 0.443(10) 1 calc R U P A 1
H73B H 0.623712 0.600883 0.432546 0.063 Uiso 0.443(10) 1 calc R U P A 1
C74 C 0.6730(7) 0.6802(9) 0.4914(7) 0.067(4) Uani 0.443(10) 1 d . . P A 1
H74A H 0.709828 0.639065 0.489259 0.080 Uiso 0.443(10) 1 calc R U P A 1
H74B H 0.689101 0.736223 0.479390 0.080 Uiso 0.443(10) 1 calc R U P A 1
C75 C 0.6471(7) 0.6858(11) 0.5490(6) 0.085(4) Uani 0.443(10) 1 d . . P A 1
H75A H 0.663840 0.638553 0.571369 0.102 Uiso 0.443(10) 1 calc R U P A 1
H75B H 0.658811 0.740415 0.565999 0.102 Uiso 0.443(10) 1 calc R U P A 1
C76 C 0.5792(5) 0.6791(7) 0.5394(4) 0.069(3) Uani 0.443(10) 1 d . . P A 1
H76A H 0.560167 0.736290 0.533993 0.083 Uiso 0.443(10) 1 calc R U P A 1
H76B H 0.557555 0.653312 0.570773 0.083 Uiso 0.443(10) 1 calc R U P A 1
O3A O 0.5695(6) 0.6168(8) 0.5099(3) 0.0513(19) Uani 0.557(10) 1 d . . P A 2
C73A C 0.5898(9) 0.6738(10) 0.4682(6) 0.146(7) Uani 0.557(10) 1 d . . P A 2
H73C H 0.580510 0.647003 0.433160 0.175 Uiso 0.557(10) 1 calc R U P A 2
H73D H 0.562856 0.726048 0.470316 0.175 Uiso 0.557(10) 1 calc R U P A 2
C74A C 0.6552(7) 0.6952(10) 0.4707(6) 0.109(5) Uani 0.557(10) 1 d . . P A 2
H74C H 0.661896 0.755623 0.461747 0.131 Uiso 0.557(10) 1 calc R U P A 2
H74D H 0.681859 0.659768 0.446372 0.131 Uiso 0.557(10) 1 calc R U P A 2
C75A C 0.6719(6) 0.6785(7) 0.5258(6) 0.081(4) Uani 0.557(10) 1 d . . P A 2
H75C H 0.683221 0.731976 0.544439 0.097 Uiso 0.557(10) 1 calc R U P A 2
H75D H 0.710617 0.640084 0.528129 0.097 Uiso 0.557(10) 1 calc R U P A 2
C76A C 0.6104(5) 0.6364(6) 0.5523(3) 0.079(2) Uani 0.557(10) 1 d . . P A 2
H76C H 0.623296 0.584711 0.572207 0.095 Uiso 0.557(10) 1 calc R U P A 2
H76D H 0.588387 0.676164 0.577009 0.095 Uiso 0.557(10) 1 calc R U P A 2
C77 C 0.86499(13) 0.87195(18) 0.49794(15) 0.0592(8) Uani 1 1 d . . . . .
H77A H 0.844203 0.897523 0.465808 0.071 Uiso 0.792(15) 1 calc R U P B 1
H77B H 0.848679 0.901960 0.529957 0.071 Uiso 0.792(15) 1 calc R U P B 1
H77C H 0.850221 0.875699 0.535469 0.071 Uiso 0.208(15) 1 calc R U P B 2
H77D H 0.844083 0.918402 0.477259 0.071 Uiso 0.208(15) 1 calc R U P B 2
C78 C 0.8488(4) 0.7774(5) 0.5012(4) 0.068(2) Uani 0.792(15) 1 d . . P B 1
H78A H 0.851031 0.756315 0.538361 0.082 Uiso 0.792(15) 1 calc R U P B 1
H78B H 0.804709 0.764593 0.485587 0.082 Uiso 0.792(15) 1 calc R U P B 1
C79 C 0.9047(2) 0.7414(3) 0.4673(4) 0.0550(16) Uani 0.792(15) 1 d . . P B 1
H79A H 0.912319 0.680700 0.475042 0.066 Uiso 0.792(15) 1 calc R U P B 1
H79B H 0.895348 0.748553 0.428629 0.066 Uiso 0.792(15) 1 calc R U P B 1
C78A C 0.8479(16) 0.7918(19) 0.4756(16) 0.073(8) Uani 0.208(15) 1 d . . P B 2
H78C H 0.847203 0.793175 0.436038 0.088 Uiso 0.208(15) 1 calc R U P B 2
H78D H 0.804801 0.770915 0.488773 0.088 Uiso 0.208(15) 1 calc R U P B 2
C79A C 0.9073(11) 0.7383(10) 0.4979(11) 0.065(6) Uani 0.208(15) 1 d . . P B 2
H79C H 0.903870 0.728991 0.536916 0.078 Uiso 0.208(15) 1 calc R U P B 2
H79D H 0.911131 0.682979 0.479549 0.078 Uiso 0.208(15) 1 calc R U P B 2
C80 C 0.96196(13) 0.79441(15) 0.48492(12) 0.0466(6) Uani 1 1 d . . . . .
H80A H 0.982498 0.770662 0.517710 0.056 Uiso 0.792(15) 1 calc R U P B 1
H80B H 0.995915 0.797000 0.456671 0.056 Uiso 0.792(15) 1 calc R U P B 1
H80C H 1.001079 0.782907 0.507939 0.056 Uiso 0.208(15) 1 calc R U P B 2
H80D H 0.974748 0.788303 0.447032 0.056 Uiso 0.208(15) 1 calc R U P B 2
C81 C 0.86414(11) 1.10467(15) 0.45872(8) 0.0362(5) Uani 1 1 d . . . . .
H81A H 0.830900 1.060237 0.450702 0.043 Uiso 1 1 calc R U . . .
H81B H 0.893994 1.110402 0.427769 0.043 Uiso 1 1 calc R U . . .
C82 C 0.83074(13) 1.18759(16) 0.47066(9) 0.0419(6) Uani 1 1 d . . . . .
H82A H 0.789720 1.194580 0.449122 0.050 Uiso 1 1 calc R U . . .
H82B H 0.860659 1.236018 0.463859 0.050 Uiso 1 1 calc R U . . .
C83 C 0.81534(14) 1.17940(18) 0.52994(9) 0.0474(7) Uani 1 1 d . . . . .
H83A H 0.820629 1.234541 0.548318 0.057 Uiso 1 1 calc R U . . .
H83B H 0.769509 1.158840 0.535184 0.057 Uiso 1 1 calc R U . . .
C84 C 0.86487(12) 1.11613(15) 0.55065(8) 0.0372(5) Uani 1 1 d . . . . .
H84A H 0.895526 1.143577 0.576439 0.045 Uiso 1 1 calc R U . . .
H84B H 0.841835 1.069282 0.569093 0.045 Uiso 1 1 calc R U . . .
C85 C 1.02373(15) 1.05220(19) 0.63221(10) 0.0524(7) Uani 1 1 d . . . . .
H85A H 0.991013 1.098739 0.634537 0.063 Uiso 1 1 calc R U . . .
H85B H 1.066708 1.076062 0.620801 0.063 Uiso 1 1 calc R U . . .
C86 C 1.03114(13) 1.0074(2) 0.68601(10) 0.0583(8) Uani 1 1 d . . . . .
H86A H 1.077873 0.991312 0.692777 0.070 Uiso 1 1 calc R U . . .
H86B H 1.016033 1.044387 0.715441 0.070 Uiso 1 1 calc R U . . .
C87 C 0.98756(15) 0.92941(19) 0.68119(10) 0.0556(7) Uani 1 1 d . . . . .
H87A H 1.014077 0.876971 0.684996 0.067 Uiso 1 1 calc R U . . .
H87B H 0.952504 0.929666 0.708605 0.067 Uiso 1 1 calc R U . . .
C88 C 0.95798(13) 0.93652(17) 0.62560(10) 0.0453(6) Uani 1 1 d . . . . .
H88A H 0.954292 0.879849 0.608920 0.054 Uiso 1 1 calc R U . . .
H88B H 0.913248 0.962102 0.627063 0.054 Uiso 1 1 calc R U . . .
C91 C 0.40820(15) 0.0357(2) 0.48378(12) 0.0580(7) Uani 1 1 d . . . . .
H91A H 0.454625 0.051367 0.492247 0.070 Uiso 1 1 calc R U . . .
H91B H 0.403557 0.029843 0.444559 0.070 Uiso 1 1 calc R U . . .
C92 C 0.39085(19) -0.0454(2) 0.51050(15) 0.0762(11) Uani 1 1 d . . . . .
H92A H 0.381766 -0.090101 0.483682 0.091 Uiso 1 1 calc R U . . .
H92B H 0.427572 -0.064455 0.534077 0.091 Uiso 1 1 calc R U . . .
C93 C 0.33232(19) -0.0280(3) 0.54131(18) 0.0889(12) Uani 1 1 d . . . . .
H93A H 0.294166 -0.060656 0.527168 0.107 Uiso 1 1 calc R U . . .
H93B H 0.339642 -0.043936 0.579145 0.107 Uiso 1 1 calc R U . . .
C94 C 0.3198(2) 0.0597(3) 0.53709(18) 0.1106(19) Uani 1 1 d . . . . .
H94A H 0.274135 0.068753 0.523544 0.133 Uiso 1 1 calc R U . . .
H94B H 0.323430 0.086046 0.572876 0.133 Uiso 1 1 calc R U . . .
C95 C 0.86260(18) 0.52189(19) 0.53315(12) 0.0620(8) Uani 1 1 d . . . . .
H95A H 0.813962 0.524200 0.527856 0.074 Uiso 1 1 calc R U . . .
H95B H 0.876481 0.572407 0.553836 0.074 Uiso 1 1 calc R U . . .
C96 C 0.88157(15) 0.44221(17) 0.56296(10) 0.0509(7) Uani 1 1 d . . . . .
H96A H 0.899947 0.455783 0.598739 0.061 Uiso 1 1 calc R U . . .
H96B H 0.842845 0.404358 0.567111 0.061 Uiso 1 1 calc R U . . .
C97 C 0.93281(15) 0.40234(18) 0.52855(11) 0.0524(6) Uani 1 1 d . . . . .
H97A H 0.978011 0.418244 0.540522 0.063 Uiso 1 1 calc R U . . .
H97B H 0.928785 0.339848 0.528785 0.063 Uiso 1 1 calc R U . . .
C98 C 0.91782(17) 0.43739(18) 0.47455(10) 0.0568(7) Uani 1 1 d . . . . .
H98A H 0.958177 0.438171 0.452365 0.068 Uiso 1 1 calc R U . . .
H98B H 0.883537 0.402919 0.456199 0.068 Uiso 1 1 calc R U . . .
O1 O 0.59666(8) 0.41151(10) 0.48873(6) 0.0376(3) Uani 1 1 d . . . . .
O2 O 0.48923(9) 0.51595(13) 0.40824(6) 0.0510(5) Uani 1 1 d . . . . .
O4 O 0.93547(8) 0.87707(10) 0.49511(8) 0.0438(4) Uani 1 1 d . . . . .
O5 O 0.90103(7) 1.08401(9) 0.50601(5) 0.0311(3) Uani 1 1 d . . . . .
O6 O 1.00159(8) 0.98916(11) 0.59560(6) 0.0394(4) Uani 1 1 d . . . . .
O7 O 0.36485(13) 0.09827(15) 0.50255(10) 0.0767(7) Uani 1 1 d . . . . .
O8 O 0.89452(12) 0.52078(12) 0.48342(7) 0.0590(5) Uani 1 1 d . . . . .
Na1 Na 0.500000 0.500000 0.500000 0.0288(2) Uani 1 2 d S . P A .
Na2 Na 1.000000 1.000000 0.500000 0.0241(2) Uani 1 2 d S . P . .

loop_
_atom_site_aniso_label
_atom_site_aniso_U_11
_atom_site_aniso_U_22
_atom_site_aniso_U_33
_atom_site_aniso_U_23
_atom_site_aniso_U_13
_atom_site_aniso_U_12
Yb1 0.01941(7) 0.01555(7) 0.01595(6) 0.000 0.00129(5) 0.000
C1 0.0242(9) 0.0196(9) 0.0227(9) 0.0002(7) -0.0015(7) 0.0035(7)
C2 0.0244(9) 0.0179(8) 0.0202(8) 0.0012(6) 0.0006(7) 0.0022(7)
C3 0.0261(9) 0.0175(9) 0.0243(9) 0.0014(7) 0.0074(7) 0.0007(7)
C4 0.0321(11) 0.0221(10) 0.0398(11) 0.0054(8) 0.0010(9) 0.0029(8)
C5 0.0422(13) 0.0220(10) 0.0623(15) 0.0102(10) 0.0061(11) 0.0051(9)
C6 0.0463(14) 0.0174(10) 0.0632(16) -0.0028(9) 0.0116(12) -0.0031(9)
C7 0.0369(12) 0.0289(11) 0.0436(12) -0.0064(9) 0.0054(10) -0.0080(9)
C8 0.0305(10) 0.0229(9) 0.0283(10) 0.0006(7) 0.0038(8) -0.0020(8)
C9 0.0214(9) 0.0166(8) 0.0167(8) 0.0004(6) 0.0018(6) -0.0005(7)
C10 0.0234(9) 0.0176(8) 0.0200(8) 0.0010(6) 0.0034(7) 0.0021(7)
C11 0.0216(9) 0.0183(8) 0.0274(9) -0.0014(7) 0.0036(7) 0.0020(7)
C12 0.0313(10) 0.0214(9) 0.0298(10) 0.0023(7) 0.0035(8) -0.0014(8)
C13 0.0371(12) 0.0271(10) 0.0401(12) 0.0009(9) 0.0082(9) -0.0089(9)
C14 0.0270(11) 0.0407(13) 0.0563(15) -0.0003(11) 0.0023(10) -0.0103(9)
C15 0.0291(11) 0.0474(14) 0.0453(13) 0.0062(11) -0.0090(9) -0.0037(10)
C16 0.0258(10) 0.0328(11) 0.0330(11) 0.0072(8) -0.0019(8) -0.0021(8)
C17 0.0240(9) 0.0187(8) 0.0201(8) 0.0002(6) 0.0035(7) 0.0028(7)
C18 0.0227(9) 0.0183(8) 0.0205(8) 0.0001(6) 0.0027(7) 0.0005(7)
C19 0.0238(9) 0.0182(8) 0.0238(9) -0.0026(7) 0.0048(7) 0.0006(7)
C20 0.0346(11) 0.0211(9) 0.0318(10) -0.0007(8) -0.0004(8) 0.0022(8)
C21 0.0503(14) 0.0213(10) 0.0453(13) 0.0039(9) -0.0005(10) 0.0037(9)
C22 0.0559(15) 0.0181(10) 0.0530(14) -0.0077(9) 0.0007(12) -0.0009(9)
C23 0.0467(13) 0.0262(11) 0.0389(12) -0.0092(9) -0.0037(10) -0.0041(9)
C24 0.0330(10) 0.0216(9) 0.0293(10) -0.0037(7) 0.0014(8) 0.0000(8)
C25 0.0249(9) 0.0180(8) 0.0150(8) -0.0005(6) 0.0020(6) -0.0018(7)
C26 0.0252(9) 0.0196(9) 0.0191(8) 0.0002(6) 0.0011(7) 0.0009(7)
C27 0.0248(9) 0.0239(9) 0.0214(8) -0.0057(7) 0.0006(7) -0.0001(7)
C28 0.0304(10) 0.0246(9) 0.0246(9) -0.0069(7) 0.0021(8) -0.0030(8)
C29 0.0398(12) 0.0326(11) 0.0384(12) -0.0121(9) 0.0075(9) -0.0127(9)
C30 0.0290(11) 0.0529(15) 0.0502(14) -0.0194(11) 0.0027(10) -0.0123(10)
C31 0.0300(11) 0.0516(14) 0.0460(13) -0.0127(11) -0.0097(10) 0.0037(10)
C32 0.0290(10) 0.0336(11) 0.0325(10) -0.0023(8) -0.0057(8) 0.0029(8)
Yb2 0.02073(7) 0.01657(7) 0.01587(7) 0.000 0.00086(5) 0.000
C33 0.0247(9) 0.0215(9) 0.0181(8) 0.0004(6) -0.0013(7) -0.0010(7)
C34 0.0238(9) 0.0201(9) 0.0185(8) 0.0003(7) 0.0002(7) -0.0008(7)
C35 0.0267(9) 0.0200(9) 0.0167(8) 0.0010(6) 0.0039(7) -0.0031(7)
C36 0.0313(10) 0.0228(9) 0.0322(10) 0.0031(8) 0.0001(8) -0.0014(8)
C37 0.0447(13) 0.0226(10) 0.0453(13) 0.0019(9) 0.0004(10) 0.0027(9)
C38 0.0532(14) 0.0206(10) 0.0404(12) -0.0032(8) 0.0021(10) -0.0095(9)
C39 0.0402(12) 0.0308(11) 0.0319(11) -0.0022(8) -0.0018(9) -0.0128(9)
C40 0.0311(10) 0.0267(10) 0.0238(9) -0.0009(7) -0.0005(8) -0.0031(8)
C41 0.0259(9) 0.0181(8) 0.0170(8) -0.0008(6) 0.0035(7) -0.0027(7)
C42 0.0242(9) 0.0208(9) 0.0198(8) -0.0019(6) 0.0045(7) -0.0010(7)
C43 0.0240(9) 0.0209(9) 0.0245(9) -0.0059(7) 0.0044(7) -0.0003(7)
C44 0.0341(11) 0.0238(10) 0.0286(10) -0.0027(7) 0.0022(8) -0.0057(8)
C45 0.0409(12) 0.0314(11) 0.0393(12) -0.0031(9) 0.0114(10) -0.0130(9)
C46 0.0276(11) 0.0372(12) 0.0583(15) -0.0076(10) 0.0096(10) -0.0089(9)
C47 0.0284(11) 0.0377(12) 0.0476(13) -0.0042(10) -0.0025(9) -0.0005(9)
C48 0.0273(10) 0.0332(11) 0.0320(10) 0.0012(8) 0.0013(8) 0.0009(8)
C49 0.0253(9) 0.0203(9) 0.0217(8) -0.0013(7) 0.0036(7) 0.0011(7)
C50 0.0279(9) 0.0191(9) 0.0206(8) -0.0010(7) 0.0028(7) -0.0003(7)
C51 0.0306(10) 0.0196(9) 0.0258(9) -0.0038(7) 0.0063(8) -0.0011(7)
C52 0.0414(12) 0.0224(10) 0.0369(11) -0.0013(8) -0.0022(9) 0.0001(9)
C53 0.0601(16) 0.0228(11) 0.0497(14) 0.0011(10) -0.0021(12) 0.0050(10)
C54 0.0667(17) 0.0189(10) 0.0573(15) -0.0075(10) 0.0022(13) -0.0061(10)
C55 0.0520(14) 0.0290(11) 0.0430(12) -0.0117(9) -0.0033(11) -0.0084(10)
C56 0.0369(11) 0.0249(10) 0.0301(10) -0.0036(8) -0.0008(8) -0.0022(8)
C57 0.0241(9) 0.0199(8) 0.0151(8) -0.0014(6) 0.0003(7) -0.0033(7)
C58 0.0255(9) 0.0202(9) 0.0166(8) 0.0006(6) 0.0003(7) -0.0015(7)
C59 0.0261(9) 0.0235(9) 0.0192(8) -0.0029(7) 0.0014(7) -0.0035(7)
C60 0.0350(11) 0.0231(9) 0.0226(9) -0.0018(7) 0.0029(8) -0.0047(8)
C61 0.0469(13) 0.0306(11) 0.0289(10) -0.0048(8) 0.0073(9) -0.0154(9)
C62 0.0315(11) 0.0494(14) 0.0379(12) -0.0071(10) 0.0045(9) -0.0177(10)
C63 0.0274(11) 0.0477(13) 0.0389(12) -0.0003(10) -0.0024(9) -0.0054(9)
C64 0.0271(10) 0.0292(10) 0.0300(10) 0.0022(8) -0.0024(8) -0.0035(8)
C65 0.0379(14) 0.0396(14) 0.108(3) 0.0069(15) 0.0065(15) 0.0062(11)
C66 0.0448(15) 0.0455(15) 0.096(2) -0.0192(15) -0.0172(15) 0.0148(12)
C67 0.0455(15) 0.0371(14) 0.081(2) 0.0023(13) 0.0109(14) 0.0087(11)
C68 0.0496(16) 0.0391(14) 0.077(2) -0.0113(13) -0.0154(14) 0.0073(12)
C69 0.098(3) 0.097(3) 0.0307(13) 0.0036(14) 0.0122(14) 0.067(2)
C70 0.092(3) 0.115(3) 0.0392(15) 0.0168(17) 0.0171(16) 0.069(2)
C71 0.096(3) 0.101(3) 0.0446(16) 0.0191(17) 0.0144(16) 0.065(2)
C72 0.036(3) 0.074(6) 0.043(3) -0.006(3) -0.005(3) 0.023(4)
C72A 0.054(3) 0.043(3) 0.035(2) -0.002(2) -0.009(2) 0.024(3)
O3 0.042(4) 0.055(6) 0.041(5) -0.007(4) -0.003(4) -0.019(4)
C73 0.043(4) 0.034(3) 0.080(6) 0.004(3) 0.015(4) 0.008(3)
C74 0.037(4) 0.048(5) 0.114(13) 0.004(8) -0.019(7) -0.020(3)
C75 0.072(9) 0.106(9) 0.077(9) -0.011(6) -0.025(6) -0.012(7)
C76 0.077(6) 0.060(5) 0.069(5) -0.021(4) -0.007(4) -0.019(5)
O3A 0.045(2) 0.052(3) 0.057(5) 0.013(4) -0.013(4) -0.0136(18)
C73A 0.181(16) 0.134(12) 0.121(11) 0.073(10) -0.067(11) -0.101(11)
C74A 0.112(12) 0.099(9) 0.116(12) -0.032(8) 0.052(9) -0.043(8)
C75A 0.063(6) 0.061(5) 0.118(11) -0.022(7) -0.026(8) -0.020(4)
C76A 0.087(6) 0.068(5) 0.082(5) -0.026(4) -0.025(4) -0.014(4)
C77 0.0320(13) 0.0419(15) 0.104(2) -0.0169(15) 0.0081(14) -0.0056(11)
C78 0.047(3) 0.040(3) 0.119(6) -0.007(3) 0.025(4) -0.020(2)
C79 0.049(2) 0.0341(19) 0.082(4) -0.018(2) 0.002(2) -0.0135(15)
C78A 0.052(11) 0.047(11) 0.12(2) 0.007(14) -0.003(16) -0.033(9)
C79A 0.122(17) 0.026(6) 0.048(11) -0.003(7) -0.018(10) -0.017(8)
C80 0.0413(14) 0.0263(11) 0.0724(18) -0.0080(11) 0.0016(12) 0.0004(10)
C81 0.0394(12) 0.0425(12) 0.0268(10) -0.0013(9) -0.0001(9) 0.0105(10)
C82 0.0519(15) 0.0448(14) 0.0290(11) 0.0065(9) 0.0053(10) 0.0203(11)
C83 0.0591(16) 0.0561(15) 0.0272(11) 0.0067(10) 0.0086(11) 0.0293(13)
C84 0.0394(12) 0.0468(13) 0.0255(10) 0.0031(9) 0.0048(9) 0.0134(10)
C85 0.0557(16) 0.0594(17) 0.0420(14) -0.0154(12) -0.0041(12) -0.0005(13)
C86 0.0402(14) 0.098(2) 0.0371(13) -0.0139(14) -0.0058(11) 0.0277(15)
C87 0.0689(19) 0.0611(17) 0.0367(13) 0.0045(12) 0.0010(12) 0.0321(15)
C88 0.0476(14) 0.0511(15) 0.0374(12) 0.0056(11) 0.0053(11) 0.0073(11)
C91 0.0501(16) 0.072(2) 0.0522(16) 0.0079(14) 0.0149(13) -0.0064(14)
C92 0.089(3) 0.060(2) 0.081(2) 0.0109(17) 0.045(2) 0.0028(18)
C93 0.073(2) 0.091(3) 0.103(3) 0.015(2) 0.037(2) -0.016(2)
C94 0.104(3) 0.127(4) 0.102(3) 0.056(3) 0.063(3) 0.067(3)
C95 0.083(2) 0.0493(16) 0.0539(16) 0.0083(13) 0.0094(15) 0.0248(15)
C96 0.0686(18) 0.0472(15) 0.0370(13) 0.0058(11) 0.0062(12) 0.0108(13)
C97 0.0613(17) 0.0485(15) 0.0474(14) 0.0043(12) 0.0012(13) 0.0098(13)
C98 0.086(2) 0.0467(15) 0.0378(13) -0.0021(11) 0.0087(14) 0.0082(14)
O1 0.0342(8) 0.0358(8) 0.0429(9) -0.0073(7) 0.0028(7) 0.0079(7)
O2 0.0573(11) 0.0713(12) 0.0245(8) -0.0007(8) 0.0024(7) 0.0364(10)
O4 0.0312(8) 0.0258(8) 0.0745(12) -0.0126(8) 0.0078(8) -0.0054(6)
O5 0.0290(7) 0.0373(8) 0.0269(7) -0.0003(6) 0.0015(6) 0.0105(6)
O6 0.0395(9) 0.0500(10) 0.0289(8) -0.0067(7) 0.0044(6) 0.0026(7)
O7 0.0857(17) 0.0698(15) 0.0749(15) 0.0223(12) 0.0192(13) 0.0160(13)
O8 0.0958(16) 0.0400(10) 0.0412(10) 0.0100(8) 0.0020(10) 0.0058(10)
Na1 0.0269(5) 0.0343(6) 0.0252(5) -0.0038(4) -0.0004(4) 0.0039(4)
Na2 0.0230(5) 0.0215(5) 0.0279(5) -0.0045(4) 0.0019(4) -0.0006(4)

loop_
_atom_type_symbol
_atom_type_description
_atom_type_scat_dispersion_real
_atom_type_scat_dispersion_imag
_atom_type_scat_source
C C 0.0181 0.0091 'International Tables Vol C Tables 4.2.6.8 and 6.1.1.4'
H H 0.0000 0.0000 'International Tables Vol C Tables 4.2.6.8 and 6.1.1.4'
O O 0.0492 0.0322 'International Tables Vol C Tables 4.2.6.8 and 6.1.1.4'
Na Na 0.1353 0.1239 'International Tables Vol C Tables 4.2.6.8 and 6.1.1.4'
Yb Yb -7.2108 4.4329 'International Tables Vol C Tables 4.2.6.8 and 6.1.1.4'

loop_
_geom_angle_atom_site_label_1
_geom_angle_atom_site_label_2
_geom_angle_atom_site_label_3
_geom_angle
_geom_angle_site_symmetry_1
_geom_angle_site_symmetry_3
_geom_angle_publ_flag
C25 Yb1 C25 150.63(8) 2 . ?
C25 Yb1 C9 35.58(6) 2 2 ?
C25 Yb1 C9 158.10(6) . 2 ?
C25 Yb1 C9 158.10(6) 2 . ?
C25 Yb1 C9 35.58(6) . . ?
C9 Yb1 C9 153.89(8) 2 . ?
C25 Yb1 C26 32.53(6) 2 2 ?
C25 Yb1 C26 145.15(6) . 2 ?
C9 Yb1 C26 54.95(6) 2 2 ?
C9 Yb1 C26 126.46(6) . 2 ?
C25 Yb1 C26 145.15(6) 2 . ?
C25 Yb1 C26 32.53(6) . . ?
C9 Yb1 C26 126.46(6) 2 . ?
C9 Yb1 C26 54.95(6) . . ?
C26 Yb1 C26 174.93(8) 2 . ?
C25 Yb1 C18 32.82(6) 2 2 ?
C25 Yb1 C18 120.09(6) . 2 ?
C9 Yb1 C18 55.02(5) 2 2 ?
C9 Yb1 C18 151.08(6) . 2 ?
C26 Yb1 C18 60.70(6) 2 2 ?
C26 Yb1 C18 115.49(6) . 2 ?
C25 Yb1 C18 120.10(6) 2 . ?
C25 Yb1 C18 32.82(5) . . ?
C9 Yb1 C18 151.09(6) 2 . ?
C9 Yb1 C18 55.02(5) . . ?
C26 Yb1 C18 115.49(6) 2 . ?
C26 Yb1 C18 60.70(6) . . ?
C18 Yb1 C18 96.11(7) 2 . ?
C25 Yb1 C2 154.35(6) 2 . ?
C25 Yb1 C2 55.00(6) . . ?
C9 Yb1 C2 123.41(6) 2 . ?
C9 Yb1 C2 32.57(5) . . ?
C26 Yb1 C2 132.06(6) 2 . ?
C26 Yb1 C2 52.21(6) . . ?
C18 Yb1 C2 165.58(6) 2 . ?
C18 Yb1 C2 84.01(5) . . ?
C25 Yb1 C2 55.00(6) 2 2 ?
C25 Yb1 C2 154.35(6) . 2 ?
C9 Yb1 C2 32.57(5) 2 2 ?
C9 Yb1 C2 123.41(6) . 2 ?
C26 Yb1 C2 52.21(5) 2 2 ?
C26 Yb1 C2 132.06(6) . 2 ?
C18 Yb1 C2 84.02(5) 2 2 ?
C18 Yb1 C2 165.58(6) . 2 ?
C2 Yb1 C2 99.45(8) . 2 ?
C25 Yb1 C10 54.91(6) 2 2 ?
C25 Yb1 C10 125.93(6) . 2 ?
C9 Yb1 C10 32.46(6) 2 2 ?
C9 Yb1 C10 146.42(6) . 2 ?
C26 Yb1 C10 83.75(6) 2 2 ?
C26 Yb1 C10 96.37(6) . 2 ?
C18 Yb1 C10 52.02(5) 2 2 ?
C18 Yb1 C10 130.31(5) . 2 ?
C2 Yb1 C10 117.72(6) . 2 ?
C2 Yb1 C10 60.29(6) 2 2 ?
C25 Yb1 C10 125.93(6) 2 . ?
C25 Yb1 C10 54.91(6) . . ?
C9 Yb1 C10 146.42(6) 2 . ?
C9 Yb1 C10 32.46(6) . . ?
C26 Yb1 C10 96.37(6) 2 . ?
C26 Yb1 C10 83.75(6) . . ?
C18 Yb1 C10 130.31(5) 2 . ?
C18 Yb1 C10 52.02(5) . . ?
C2 Yb1 C10 60.29(6) . . ?
C2 Yb1 C10 117.72(6) 2 . ?
C10 Yb1 C10 177.30(7) 2 . ?
C2 C1 C26 112.02(16) . . ?
C2 C1 Yb1 69.82(10) . . ?
C26 C1 Yb1 69.65(10) . . ?
C2 C1 H1 123.9 . . ?
C26 C1 H1 123.9 . . ?
Yb1 C1 H1 123.9 . . ?
C1 C2 C9 106.14(15) . . ?
C1 C2 C3 122.73(16) . . ?
C9 C2 C3 131.09(17) . . ?
C1 C2 Yb1 80.37(11) . . ?
C9 C2 Yb1 63.35(9) . . ?
C3 C2 Yb1 123.28(12) . . ?
C8 C3 C4 117.74(18) . . ?
C8 C3 C2 122.91(17) . . ?
C4 C3 C2 119.31(18) . . ?
C5 C4 C3 121.0(2) . . ?
C5 C4 H4 119.5 . . ?
C3 C4 H4 119.5 . . ?
C6 C5 C4 120.5(2) . . ?
C6 C5 H5 119.8 . . ?
C4 C5 H5 119.8 . . ?
C5 C6 C7 119.5(2) . . ?
C5 C6 H6 120.3 . . ?
C7 C6 H6 120.3 . . ?
C6 C7 C8 120.5(2) . . ?
C6 C7 H7 119.8 . . ?
C8 C7 H7 119.8 . . ?
C3 C8 C7 120.9(2) . . ?
C3 C8 H8 119.6 . . ?
C7 C8 H8 119.6 . . ?
C2 C9 C10 136.84(16) . . ?
C2 C9 C25 107.76(15) . . ?
C10 C9 C25 108.04(15) . . ?
C2 C9 Yb1 84.08(10) . . ?
C10 C9 Yb1 84.85(10) . . ?
C25 C9 Yb1 71.90(9) . . ?
C17 C10 C9 106.04(16) . . ?
C17 C10 C11 122.46(17) . . ?
C9 C10 C11 129.73(16) . . ?
C17 C10 Yb1 78.67(10) . . ?
C9 C10 Yb1 62.69(9) . . ?
C11 C10 Yb1 135.13(12) . . ?
C16 C11 C12 117.44(18) . . ?
C16 C11 C10 122.29(17) . . ?
C12 C11 C10 119.96(17) . . ?
C13 C12 C11 121.4(2) . . ?
C13 C12 H12 119.3 . . ?
C11 C12 H12 119.3 . . ?
C12 C13 C14 120.3(2) . . ?
C12 C13 H13 119.8 . . ?
C14 C13 H13 119.8 . . ?
C15 C14 C13 119.0(2) . . ?
C15 C14 H14 120.5 . . ?
C13 C14 H14 120.5 . . ?
C16 C15 C14 120.8(2) . . ?
C16 C15 H15 119.6 . . ?
C14 C15 H15 119.6 . . ?
C15 C16 C11 121.0(2) . . ?
C15 C16 H16 119.5 . . ?
C11 C16 H16 119.5 . . ?
C18 C17 C10 112.18(16) . . ?
C18 C17 Yb1 70.54(10) . . ?
C10 C17 Yb1 71.39(10) . . ?
C18 C17 H17 123.9 . . ?
C10 C17 H17 123.9 . . ?
Yb1 C17 H17 123.9 . . ?
C17 C18 C25 106.21(15) . . ?
C17 C18 C19 123.03(16) . . ?
C25 C18 C19 129.08(17) . . ?
C17 C18 Yb1 79.47(10) . . ?
C25 C18 Yb1 63.05(9) . . ?
C19 C18 Yb1 133.70(12) . . ?
C24 C19 C20 117.48(17) . . ?
C24 C19 C18 120.94(17) . . ?
C20 C19 C18 121.38(17) . . ?
C21 C20 C19 121.3(2) . . ?
C21 C20 H20 119.4 . . ?
C19 C20 H20 119.4 . . ?
C22 C21 C20 120.2(2) . . ?
C22 C21 H21 119.9 . . ?
C20 C21 H21 119.9 . . ?
C21 C22 C23 119.7(2) . . ?
C21 C22 H22 120.2 . . ?
C23 C22 H22 120.2 . . ?
C22 C23 C24 120.2(2) . . ?
C22 C23 H23 119.9 . . ?
C24 C23 H23 119.9 . . ?
C23 C24 C19 121.18(19) . . ?
C23 C24 H24 119.4 . . ?
C19 C24 H24 119.4 . . ?
C26 C25 C18 137.21(16) . . ?
C26 C25 C9 107.93(15) . . ?
C18 C25 C9 107.49(15) . . ?
C26 C25 Yb1 84.31(10) . . ?
C18 C25 Yb1 84.13(10) . . ?
C9 C25 Yb1 72.51(9) . . ?
C1 C26 C25 106.12(16) . . ?
C1 C26 C27 122.41(17) . . ?
C25 C26 C27 131.47(16) . . ?
C1 C26 Yb1 80.44(11) . . ?
C25 C26 Yb1 63.15(9) . . ?
C27 C26 Yb1 121.42(12) . . ?
C28 C27 C32 117.46(18) . . ?
C28 C27 C26 122.69(17) . . ?
C32 C27 C26 119.69(18) . . ?
C29 C28 C27 121.0(2) . . ?
C29 C28 H28 119.5 . . ?
C27 C28 H28 119.5 . . ?
C30 C29 C28 120.8(2) . . ?
C30 C29 H29 119.6 . . ?
C28 C29 H29 119.6 . . ?
C31 C30 C29 119.1(2) . . ?
C31 C30 H30 120.5 . . ?
C29 C30 H30 120.5 . . ?
C30 C31 C32 120.7(2) . . ?
C30 C31 H31 119.7 . . ?
C32 C31 H31 119.7 . . ?
C31 C32 C27 121.0(2) . . ?
C31 C32 H32 119.5 . . ?
C27 C32 H32 119.5 . . ?
C57 Yb2 C57 152.98(8) . 2_655 ?
C57 Yb2 C41 157.38(6) . 2_655 ?
C57 Yb2 C41 35.59(6) 2_655 2_655 ?
C57 Yb2 C41 35.59(6) . . ?
C57 Yb2 C41 157.38(6) 2_655 . ?
C41 Yb2 C41 152.79(8) 2_655 . ?
C57 Yb2 C58 32.80(6) . . ?
C57 Yb2 C58 146.35(6) 2_655 . ?
C41 Yb2 C58 125.20(6) 2_655 . ?
C41 Yb2 C58 55.37(6) . . ?
C57 Yb2 C58 146.35(6) . 2_655 ?
C57 Yb2 C58 32.80(6) 2_655 2_655 ?
C41 Yb2 C58 55.37(6) 2_655 2_655 ?
C41 Yb2 C58 125.20(6) . 2_655 ?
C58 Yb2 C58 178.00(8) . 2_655 ?
C57 Yb2 C34 151.59(6) . 2_655 ?
C57 Yb2 C34 55.36(6) 2_655 2_655 ?
C41 Yb2 C34 32.96(6) 2_655 2_655 ?
C41 Yb2 C34 121.72(6) . 2_655 ?
C58 Yb2 C34 128.96(6) . 2_655 ?
C58 Yb2 C34 52.73(5) 2_655 2_655 ?
C57 Yb2 C34 55.36(6) . . ?
C57 Yb2 C34 151.59(6) 2_655 . ?
C41 Yb2 C34 121.72(6) 2_655 . ?
C41 Yb2 C34 32.96(6) . . ?
C58 Yb2 C34 52.73(5) . . ?
C58 Yb2 C34 128.96(6) 2_655 . ?
C34 Yb2 C34 96.49(8) 2_655 . ?
C57 Yb2 C50 122.07(6) . 2_655 ?
C57 Yb2 C50 32.87(6) 2_655 2_655 ?
C41 Yb2 C50 55.10(6) 2_655 2_655 ?
C41 Yb2 C50 152.04(6) . 2_655 ?
C58 Yb2 C50 117.67(6) . 2_655 ?
C58 Yb2 C50 60.82(6) 2_655 2_655 ?
C34 Yb2 C50 84.49(5) 2_655 2_655 ?
C34 Yb2 C50 167.72(6) . 2_655 ?
C57 Yb2 C50 32.87(6) . . ?
C57 Yb2 C50 122.07(6) 2_655 . ?
C41 Yb2 C50 152.04(6) 2_655 . ?
C41 Yb2 C50 55.10(6) . . ?
C58 Yb2 C50 60.82(6) . . ?
C58 Yb2 C50 117.67(6) 2_655 . ?
C34 Yb2 C50 167.72(6) 2_655 . ?
C34 Yb2 C50 84.49(5) . . ?
C50 Yb2 C50 97.18(8) 2_655 . ?
C57 Yb2 C42 55.01(6) . . ?
C57 Yb2 C42 125.48(6) 2_655 . ?
C41 Yb2 C42 146.65(6) 2_655 . ?
C41 Yb2 C42 32.60(6) . . ?
C58 Yb2 C42 84.25(6) . . ?
C58 Yb2 C42 95.78(6) 2_655 . ?
C34 Yb2 C42 117.95(6) 2_655 . ?
C34 Yb2 C42 60.74(6) . . ?
C50 Yb2 C42 129.36(6) 2_655 . ?
C50 Yb2 C42 52.09(5) . . ?
C57 Yb2 C42 125.48(6) . 2_655 ?
C57 Yb2 C42 55.01(6) 2_655 2_655 ?
C41 Yb2 C42 32.60(6) 2_655 2_655 ?
C41 Yb2 C42 146.65(6) . 2_655 ?
C58 Yb2 C42 95.78(6) . 2_655 ?
C58 Yb2 C42 84.25(6) 2_655 2_655 ?
C34 Yb2 C42 60.74(6) 2_655 2_655 ?
C34 Yb2 C42 117.95(6) . 2_655 ?
C50 Yb2 C42 52.09(5) 2_655 2_655 ?
C50 Yb2 C42 129.36(6) . 2_655 ?
C42 Yb2 C42 178.28(8) . 2_655 ?
C58 C33 C34 112.25(17) . . ?
C58 C33 Yb2 70.40(10) . . ?
C34 C33 Yb2 70.61(10) . . ?
C58 C33 H33 123.8 . . ?
C34 C33 H33 123.8 . . ?
Yb2 C33 H33 123.8 . . ?
C33 C34 C41 105.92(16) . . ?
C33 C34 C35 123.25(17) . . ?
C41 C34 C35 130.77(17) . . ?
C33 C34 Yb2 79.09(10) . . ?
C41 C34 Yb2 63.93(9) . . ?
C35 C34 Yb2 124.02(12) . . ?
C40 C35 C36 117.50(17) . . ?
C40 C35 C34 123.26(17) . . ?
C36 C35 C34 119.24(17) . . ?
C37 C36 C35 121.7(2) . . ?
C37 C36 H36 119.2 . . ?
C35 C36 H36 119.2 . . ?
C36 C37 C38 120.0(2) . . ?
C36 C37 H37 120.0 . . ?
C38 C37 H37 120.0 . . ?
C39 C38 C37 119.3(2) . . ?
C39 C38 H38 120.4 . . ?
C37 C38 H38 120.4 . . ?
C38 C39 C40 121.0(2) . . ?
C38 C39 H39 119.5 . . ?
C40 C39 H39 119.5 . . ?
C35 C40 C39 120.5(2) . . ?
C35 C40 H40 119.7 . . ?
C39 C40 H40 119.7 . . ?
C42 C41 C34 136.36(16) . . ?
C42 C41 C57 107.89(15) . . ?
C34 C41 C57 107.60(15) . . ?
C42 C41 Yb2 84.48(10) . . ?
C34 C41 Yb2 83.11(10) . . ?
C57 C41 Yb2 71.99(9) . . ?
C49 C42 C41 106.16(16) . . ?
C49 C42 C43 120.04(17) . . ?
C41 C42 C43 131.45(16) . . ?
C49 C42 Yb2 78.32(10) . . ?
C41 C42 Yb2 62.92(9) . . ?
C43 C42 Yb2 137.37(12) . . ?
C44 C43 C48 117.56(18) . . ?
C44 C43 C42 120.46(18) . . ?
C48 C43 C42 121.42(17) . . ?
C45 C44 C43 120.7(2) . . ?
C45 C44 H44 119.7 . . ?
C43 C44 H44 119.7 . . ?
C46 C45 C44 121.0(2) . . ?
C46 C45 H45 119.5 . . ?
C44 C45 H45 119.5 . . ?
C45 C46 C47 118.8(2) . . ?
C45 C46 H46 120.6 . . ?
C47 C46 H46 120.6 . . ?
C48 C47 C46 120.6(2) . . ?
C48 C47 H47 119.7 . . ?
C46 C47 H47 119.7 . . ?
C47 C48 C43 121.4(2) . . ?
C47 C48 H48 119.3 . . ?
C43 C48 H48 119.3 . . ?
C42 C49 C50 112.32(17) . . ?
C42 C49 Yb2 71.65(10) . . ?
C50 C49 Yb2 71.25(10) . . ?
C42 C49 H49 123.8 . . ?
C50 C49 H49 123.8 . . ?
Yb2 C49 H49 123.8 . . ?
C49 C50 C57 105.97(16) . . ?
C49 C50 C51 121.99(17) . . ?
C57 C50 C51 130.56(17) . . ?
C49 C50 Yb2 78.62(10) . . ?
C57 C50 Yb2 62.98(9) . . ?
C51 C50 Yb2 133.97(12) . . ?
C56 C51 C52 117.49(18) . . ?
C56 C51 C50 121.19(18) . . ?
C52 C51 C50 121.15(18) . . ?
C53 C52 C51 121.1(2) . . ?
C53 C52 H52 119.5 . . ?
C51 C52 H52 119.5 . . ?
C52 C53 C54 120.5(2) . . ?
C52 C53 H53 119.7 . . ?
C54 C53 H53 119.7 . . ?
C55 C54 C53 119.4(2) . . ?
C55 C54 H54 120.3 . . ?
C53 C54 H54 120.3 . . ?
C54 C55 C56 120.3(2) . . ?
C54 C55 H55 119.8 . . ?
C56 C55 H55 119.8 . . ?
C55 C56 C51 121.1(2) . . ?
C55 C56 H56 119.4 . . ?
C51 C56 H56 119.4 . . ?
C58 C57 C50 136.24(16) . . ?
C58 C57 C41 108.10(15) . . ?
C50 C57 C41 107.59(16) . . ?
C58 C57 Yb2 83.26(10) . . ?
C50 C57 Yb2 84.15(10) . . ?
C41 C57 Yb2 72.41(9) . . ?
C33 C58 C57 106.12(16) . . ?
C33 C58 C59 122.53(17) . . ?
C57 C58 C59 131.32(16) . . ?
C33 C58 Yb2 79.32(11) . . ?
C57 C58 Yb2 63.94(9) . . ?
C59 C58 Yb2 123.25(12) . . ?
C60 C59 C64 117.48(18) . . ?
C60 C59 C58 123.04(18) . . ?
C64 C59 C58 119.44(17) . . ?
C61 C60 C59 120.6(2) . . ?
C61 C60 H60 119.7 . . ?
C59 C60 H60 119.7 . . ?
C62 C61 C60 120.9(2) . . ?
C62 C61 H61 119.5 . . ?
C60 C61 H61 119.5 . . ?
C61 C62 C63 119.4(2) . . ?
C61 C62 H62 120.3 . . ?
C63 C62 H62 120.3 . . ?
C62 C63 C64 120.2(2) . . ?
C62 C63 H63 119.9 . . ?
C64 C63 H63 119.9 . . ?
C63 C64 C59 121.4(2) . . ?
C63 C64 H64 119.3 . . ?
C59 C64 H64 119.3 . . ?
O1 C65 C66 107.2(2) . . ?
O1 C65 H65A 110.3 . . ?
C66 C65 H65A 110.3 . . ?
O1 C65 H65B 110.3 . . ?
C66 C65 H65B 110.3 . . ?
H65A C65 H65B 108.5 . . ?
C67 C66 C65 105.0(2) . . ?
C67 C66 H66A 110.8 . . ?
C65 C66 H66A 110.8 . . ?
C67 C66 H66B 110.8 . . ?
C65 C66 H66B 110.8 . . ?
H66A C66 H66B 108.8 . . ?
C66 C67 C68 106.1(2) . . ?
C66 C67 H67A 110.5 . . ?
C68 C67 H67A 110.5 . . ?
C66 C67 H67B 110.5 . . ?
C68 C67 H67B 110.5 . . ?
H67A C67 H67B 108.7 . . ?
O1 C68 C67 107.5(2) . . ?
O1 C68 H68A 110.2 . . ?
C67 C68 H68A 110.2 . . ?
O1 C68 H68B 110.2 . . ?
C67 C68 H68B 110.2 . . ?
H68A C68 H68B 108.5 . . ?
O2 C69 C70 106.8(2) . . ?
O2 C69 H69A 110.4 . . ?
C70 C69 H69A 110.4 . . ?
O2 C69 H69B 110.4 . . ?
C70 C69 H69B 110.4 . . ?
H69A C69 H69B 108.6 . . ?
C69 C70 C71 105.1(2) . . ?
C69 C70 H70A 110.7 . . ?
C71 C70 H70A 110.7 . . ?
C69 C70 H70B 110.7 . . ?
C71 C70 H70B 110.7 . . ?
H70A C70 H70B 108.8 . . ?
C72A C71 C70 105.4(3) . . ?
C72 C71 C70 102.5(4) . . ?
C72 C71 H71A 111.3 . . ?
C70 C71 H71A 111.3 . . ?
C72 C71 H71B 111.3 . . ?
C70 C71 H71B 111.3 . . ?
H71A C71 H71B 109.2 . . ?
C72A C71 H71C 110.7 . . ?
C70 C71 H71C 110.7 . . ?
C72A C71 H71D 110.7 . . ?
C70 C71 H71D 110.7 . . ?
H71C C71 H71D 108.8 . . ?
O2 C72 C71 107.7(5) . . ?
O2 C72 H72A 110.2 . . ?
C71 C72 H72A 110.2 . . ?
O2 C72 H72B 110.2 . . ?
C71 C72 H72B 110.2 . . ?
H72A C72 H72B 108.5 . . ?
C71 C72A O2 107.1(4) . . ?
C71 C72A H72C 110.3 . . ?
O2 C72A H72C 110.3 . . ?
C71 C72A H72D 110.3 . . ?
O2 C72A H72D 110.3 . . ?
H72C C72A H72D 108.5 . . ?
C73 O3 C76 107.0(11) . . ?
C73 O3 Na1 129.8(10) . . ?
C76 O3 Na1 120.1(7) . . ?
O3 C73 C74 102.1(12) . . ?
O3 C73 H73A 111.3 . . ?
C74 C73 H73A 111.3 . . ?
O3 C73 H73B 111.3 . . ?
C74 C73 H73B 111.3 . . ?
H73A C73 H73B 109.2 . . ?
C75 C74 C73 106.3(10) . . ?
C75 C74 H74A 110.5 . . ?
C73 C74 H74A 110.5 . . ?
C75 C74 H74B 110.5 . . ?
C73 C74 H74B 110.5 . . ?
H74A C74 H74B 108.7 . . ?
C76 C75 C74 100.1(9) . . ?
C76 C75 H75A 111.8 . . ?
C74 C75 H75A 111.8 . . ?
C76 C75 H75B 111.8 . . ?
C74 C75 H75B 111.8 . . ?
H75A C75 H75B 109.5 . . ?
C75 C76 O3 110.8(10) . . ?
C75 C76 H76A 109.5 . . ?
O3 C76 H76A 109.5 . . ?
C75 C76 H76B 109.5 . . ?
O3 C76 H76B 109.5 . . ?
H76A C76 H76B 108.1 . . ?
C76A O3A C73A 104.3(10) . . ?
C76A O3A Na1 128.1(6) . . ?
C73A O3A Na1 126.3(8) . . ?
C74A C73A O3A 113.7(12) . . ?
C74A C73A H73C 108.8 . . ?
O3A C73A H73C 108.8 . . ?
C74A C73A H73D 108.8 . . ?
O3A C73A H73D 108.8 . . ?
H73C C73A H73D 107.7 . . ?
C73A C74A C75A 102.6(12) . . ?
C73A C74A H74C 111.3 . . ?
C75A C74A H74C 111.3 . . ?
C73A C74A H74D 111.3 . . ?
C75A C74A H74D 111.3 . . ?
H74C C74A H74D 109.2 . . ?
C74A C75A C76A 107.6(9) . . ?
C74A C75A H75C 110.2 . . ?
C76A C75A H75C 110.2 . . ?
C74A C75A H75D 110.2 . . ?
C76A C75A H75D 110.2 . . ?
H75C C75A H75D 108.5 . . ?
O3A C76A C75A 104.0(8) . . ?
O3A C76A H76C 110.9 . . ?
C75A C76A H76C 110.9 . . ?
O3A C76A H76D 110.9 . . ?
C75A C76A H76D 110.9 . . ?
H76C C76A H76D 109.0 . . ?
C78A C77 O4 105.6(14) . . ?
O4 C77 C78 105.7(4) . . ?
O4 C77 H77A 110.6 . . ?
C78 C77 H77A 110.6 . . ?
O4 C77 H77B 110.6 . . ?
C78 C77 H77B 110.6 . . ?
H77A C77 H77B 108.7 . . ?
C78A C77 H77C 110.6 . . ?
O4 C77 H77C 110.6 . . ?
C78A C77 H77D 110.6 . . ?
O4 C77 H77D 110.6 . . ?
H77C C77 H77D 108.8 . . ?
C79 C78 C77 100.1(5) . . ?
C79 C78 H78A 111.7 . . ?
C77 C78 H78A 111.7 . . ?
C79 C78 H78B 111.7 . . ?
C77 C78 H78B 111.7 . . ?
H78A C78 H78B 109.5 . . ?
C80 C79 C78 101.5(5) . . ?
C80 C79 H79A 111.5 . . ?
C78 C79 H79A 111.5 . . ?
C80 C79 H79B 111.5 . . ?
C78 C79 H79B 111.5 . . ?
H79A C79 H79B 109.3 . . ?
C77 C78A C79A 99(2) . . ?
C77 C78A H78C 112.0 . . ?
C79A C78A H78C 112.0 . . ?
C77 C78A H78D 112.0 . . ?
C79A C78A H78D 112.0 . . ?
H78C C78A H78D 109.6 . . ?
C80 C79A C78A 99.8(16) . . ?
C80 C79A H79C 111.8 . . ?
C78A C79A H79C 111.8 . . ?
C80 C79A H79D 111.8 . . ?
C78A C79A H79D 111.8 . . ?
H79C C79A H79D 109.5 . . ?
O4 C80 C79A 103.3(9) . . ?
O4 C80 C79 105.9(2) . . ?
O4 C80 H80A 110.6 . . ?
C79 C80 H80A 110.6 . . ?
O4 C80 H80B 110.6 . . ?
C79 C80 H80B 110.6 . . ?
H80A C80 H80B 108.7 . . ?
O4 C80 H80C 111.1 . . ?
C79A C80 H80C 111.1 . . ?
O4 C80 H80D 111.1 . . ?
C79A C80 H80D 111.1 . . ?
H80C C80 H80D 109.1 . . ?
O5 C81 C82 105.36(17) . . ?
O5 C81 H81A 110.7 . . ?
C82 C81 H81A 110.7 . . ?
O5 C81 H81B 110.7 . . ?
C82 C81 H81B 110.7 . . ?
H81A C81 H81B 108.8 . . ?
C81 C82 C83 102.43(18) . . ?
C81 C82 H82A 111.3 . . ?
C83 C82 H82A 111.3 . . ?
C81 C82 H82B 111.3 . . ?
C83 C82 H82B 111.3 . . ?
H82A C82 H82B 109.2 . . ?
C84 C83 C82 104.57(18) . . ?
C84 C83 H83A 110.8 . . ?
C82 C83 H83A 110.8 . . ?
C84 C83 H83B 110.8 . . ?
C82 C83 H83B 110.8 . . ?
H83A C83 H83B 108.9 . . ?
O5 C84 C83 107.94(17) . . ?
O5 C84 H84A 110.1 . . ?
C83 C84 H84A 110.1 . . ?
O5 C84 H84B 110.1 . . ?
C83 C84 H84B 110.1 . . ?
H84A C84 H84B 108.4 . . ?
O6 C85 C86 105.8(2) . . ?
O6 C85 H85A 110.6 . . ?
C86 C85 H85A 110.6 . . ?
O6 C85 H85B 110.6 . . ?
C86 C85 H85B 110.6 . . ?
H85A C85 H85B 108.7 . . ?
C87 C86 C85 104.7(2) . . ?
C87 C86 H86A 110.8 . . ?
C85 C86 H86A 110.8 . . ?
C87 C86 H86B 110.8 . . ?
C85 C86 H86B 110.8 . . ?
H86A C86 H86B 108.9 . . ?
C88 C87 C86 103.7(2) . . ?
C88 C87 H87A 111.0 . . ?
C86 C87 H87A 111.0 . . ?
C88 C87 H87B 111.0 . . ?
C86 C87 H87B 111.0 . . ?
H87A C87 H87B 109.0 . . ?
O6 C88 C87 106.7(2) . . ?
O6 C88 H88A 110.4 . . ?
C87 C88 H88A 110.4 . . ?
O6 C88 H88B 110.4 . . ?
C87 C88 H88B 110.4 . . ?
H88A C88 H88B 108.6 . . ?
O7 C91 C92 107.8(2) . . ?
O7 C91 H91A 110.2 . . ?
C92 C91 H91A 110.2 . . ?
O7 C91 H91B 110.2 . . ?
C92 C91 H91B 110.2 . . ?
H91A C91 H91B 108.5 . . ?
C93 C92 C91 105.8(3) . . ?
C93 C92 H92A 110.6 . . ?
C91 C92 H92A 110.6 . . ?
C93 C92 H92B 110.6 . . ?
C91 C92 H92B 110.6 . . ?
H92A C92 H92B 108.7 . . ?
C94 C93 C92 107.1(3) . . ?
C94 C93 H93A 110.3 . . ?
C92 C93 H93A 110.3 . . ?
C94 C93 H93B 110.3 . . ?
C92 C93 H93B 110.3 . . ?
H93A C93 H93B 108.5 . . ?
O7 C94 C93 110.9(3) . . ?
O7 C94 H94A 109.5 . . ?
C93 C94 H94A 109.5 . . ?
O7 C94 H94B 109.5 . . ?
C93 C94 H94B 109.5 . . ?
H94A C94 H94B 108.0 . . ?
O8 C95 C96 108.1(2) . . ?
O8 C95 H95A 110.1 . . ?
C96 C95 H95A 110.1 . . ?
O8 C95 H95B 110.1 . . ?
C96 C95 H95B 110.1 . . ?
H95A C95 H95B 108.4 . . ?
C97 C96 C95 103.9(2) . . ?
C97 C96 H96A 111.0 . . ?
C95 C96 H96A 111.0 . . ?
C97 C96 H96B 111.0 . . ?
C95 C96 H96B 111.0 . . ?
H96A C96 H96B 109.0 . . ?
C98 C97 C96 103.4(2) . . ?
C98 C97 H97A 111.1 . . ?
C96 C97 H97A 111.1 . . ?
C98 C97 H97B 111.1 . . ?
C96 C97 H97B 111.1 . . ?
H97A C97 H97B 109.1 . . ?
O8 C98 C97 105.6(2) . . ?
O8 C98 H98A 110.6 . . ?
C97 C98 H98A 110.6 . . ?
O8 C98 H98B 110.6 . . ?
C97 C98 H98B 110.6 . . ?
H98A C98 H98B 108.8 . . ?
C65 O1 C68 107.6(2) . . ?
C65 O1 Na1 129.06(15) . . ?
C68 O1 Na1 122.54(15) . . ?
C72 O2 C69 104.8(3) . . ?
C69 O2 C72A 106.6(2) . . ?
C72 O2 Na1 127.6(3) . . ?
C69 O2 Na1 126.00(15) . . ?
C72A O2 Na1 122.6(2) . . ?
C77 O4 C80 109.30(18) . . ?
C77 O4 Na2 126.79(14) . . ?
C80 O4 Na2 123.78(14) . . ?
C81 O5 C84 107.46(15) . . ?
C81 O5 Na2 120.03(11) . . ?
C84 O5 Na2 132.33(12) . . ?
C85 O6 C88 105.06(19) . . ?
C85 O6 Na2 126.45(16) . . ?
C88 O6 Na2 124.27(14) . . ?
C94 O7 C91 108.1(3) . . ?
C95 O8 C98 107.8(2) . . ?
O2 Na1 O2 180.00(10) 3_666 . ?
O2 Na1 O3A 86.0(2) 3_666 . ?
O2 Na1 O3A 94.0(2) . . ?
O2 Na1 O3A 94.0(2) 3_666 3_666 ?
O2 Na1 O3A 86.0(2) . 3_666 ?
O2 Na1 O1 89.10(5) 3_666 . ?
O2 Na1 O1 90.90(5) . . ?
O3A Na1 O1 89.1(3) . . ?
O3A Na1 O1 90.9(3) 3_666 . ?
O2 Na1 O1 90.90(5) 3_666 3_666 ?
O2 Na1 O1 89.10(5) . 3_666 ?
O1 Na1 O1 180.00(8) . 3_666 ?
O2 Na1 O3 83.1(2) 3_666 3_666 ?
O2 Na1 O3 96.9(2) . 3_666 ?
O1 Na1 O3 88.4(4) . 3_666 ?
O1 Na1 O3 91.6(4) 3_666 3_666 ?
O2 Na1 O3 96.9(2) 3_666 . ?
O2 Na1 O3 83.1(2) . . ?
O1 Na1 O3 91.6(4) . . ?
O1 Na1 O3 88.4(4) 3_666 . ?
O3 Na1 O3 180.0 3_666 . ?
O4 Na2 O4 180.0 . 3_776 ?
O4 Na2 O6 89.74(6) . . ?
O4 Na2 O6 90.26(6) 3_776 . ?
O4 Na2 O6 90.26(6) . 3_776 ?
O4 Na2 O6 89.73(6) 3_776 3_776 ?
O6 Na2 O6 180.0 . 3_776 ?
O4 Na2 O5 90.08(5) . 3_776 ?
O4 Na2 O5 89.92(5) 3_776 3_776 ?
O6 Na2 O5 91.11(5) . 3_776 ?
O6 Na2 O5 88.89(5) 3_776 3_776 ?
O4 Na2 O5 89.92(5) . . ?
O4 Na2 O5 90.08(5) 3_776 . ?
O6 Na2 O5 88.88(5) . . ?
O6 Na2 O5 91.12(5) 3_776 . ?
O5 Na2 O5 180.0 3_776 . ?

loop_
_geom_bond_atom_site_label_1
_geom_bond_atom_site_label_2
_geom_bond_distance
_geom_bond_site_symmetry_2
_geom_bond_publ_flag
Yb1 C25 2.3899(16) 2 ?
Yb1 C25 2.3899(16) . ?
Yb1 C9 2.3980(16) 2 ?
Yb1 C9 2.3981(16) . ?
Yb1 C26 2.6654(18) 2 ?
Yb1 C26 2.6654(18) . ?
Yb1 C18 2.6670(17) 2 ?
Yb1 C18 2.6671(17) . ?
Yb1 C2 2.6690(18) . ?
Yb1 C2 2.6691(18) 2 ?
Yb1 C10 2.6881(18) 2 ?
Yb1 C10 2.6882(18) . ?
C1 C2 1.413(3) . ?
C1 C26 1.418(2) . ?
C1 H1 1.0000 . ?
C2 C9 1.445(2) . ?
C2 C3 1.476(2) . ?
C3 C8 1.391(3) . ?
C3 C4 1.402(3) . ?
C4 C5 1.386(3) . ?
C4 H4 0.9500 . ?
C5 C6 1.376(4) . ?
C5 H5 0.9500 . ?
C6 C7 1.381(3) . ?
C6 H6 0.9500 . ?
C7 C8 1.392(3) . ?
C7 H7 0.9500 . ?
C8 H8 0.9500 . ?
C9 C10 1.449(2) . ?
C9 C25 1.463(2) . ?
C10 C17 1.416(2) . ?
C10 C11 1.466(3) . ?
C11 C16 1.401(3) . ?
C11 C12 1.401(3) . ?
C12 C13 1.385(3) . ?
C12 H12 0.9500 . ?
C13 C14 1.390(3) . ?
C13 H13 0.9500 . ?
C14 C15 1.386(3) . ?
C14 H14 0.9500 . ?
C15 C16 1.385(3) . ?
C15 H15 0.9500 . ?
C16 H16 0.9500 . ?
C17 C18 1.414(3) . ?
C17 H17 1.0000 . ?
C18 C25 1.453(2) . ?
C18 C19 1.471(2) . ?
C19 C24 1.395(3) . ?
C19 C20 1.400(3) . ?
C20 C21 1.386(3) . ?
C20 H20 0.9500 . ?
C21 C22 1.380(3) . ?
C21 H21 0.9500 . ?
C22 C23 1.381(3) . ?
C22 H22 0.9500 . ?
C23 C24 1.390(3) . ?
C23 H23 0.9500 . ?
C24 H24 0.9500 . ?
C25 C26 1.441(3) . ?
C26 C27 1.470(3) . ?
C27 C28 1.400(3) . ?
C27 C32 1.403(3) . ?
C28 C29 1.386(3) . ?
C28 H28 0.9500 . ?
C29 C30 1.384(4) . ?
C29 H29 0.9500 . ?
C30 C31 1.382(4) . ?
C30 H30 0.9500 . ?
C31 C32 1.388(3) . ?
C31 H31 0.9500 . ?
C32 H32 0.9500 . ?
Yb2 C57 2.3909(17) . ?
Yb2 C57 2.3909(17) 2_655 ?
Yb2 C41 2.3965(16) 2_655 ?
Yb2 C41 2.3965(16) . ?
Yb2 C58 2.6431(18) . ?
Yb2 C58 2.6432(18) 2_655 ?
Yb2 C34 2.6486(18) 2_655 ?
Yb2 C34 2.6486(18) . ?
Yb2 C50 2.6698(18) 2_655 ?
Yb2 C50 2.6699(18) . ?
Yb2 C42 2.6791(18) . ?
Yb2 C42 2.6792(18) 2_655 ?
C33 C58 1.414(2) . ?
C33 C34 1.416(3) . ?
C33 H33 1.0000 . ?
C34 C41 1.451(2) . ?
C34 C35 1.476(2) . ?
C35 C40 1.394(3) . ?
C35 C36 1.404(3) . ?
C36 C37 1.383(3) . ?
C36 H36 0.9500 . ?
C37 C38 1.388(3) . ?
C37 H37 0.9500 . ?
C38 C39 1.376(3) . ?
C38 H38 0.9500 . ?
C39 C40 1.398(3) . ?
C39 H39 0.9500 . ?
C40 H40 0.9500 . ?
C41 C42 1.450(3) . ?
C41 C57 1.463(2) . ?
C42 C49 1.412(2) . ?
C42 C43 1.469(3) . ?
C43 C44 1.399(3) . ?
C43 C48 1.401(3) . ?
C44 C45 1.388(3) . ?
C44 H44 0.9500 . ?
C45 C46 1.385(4) . ?
C45 H45 0.9500 . ?
C46 C47 1.387(3) . ?
C46 H46 0.9500 . ?
C47 C48 1.380(3) . ?
C47 H47 0.9500 . ?
C48 H48 0.9500 . ?
C49 C50 1.415(3) . ?
C49 H49 1.0000 . ?
C50 C57 1.457(2) . ?
C50 C51 1.471(2) . ?
C51 C56 1.397(3) . ?
C51 C52 1.405(3) . ?
C52 C53 1.383(3) . ?
C52 H52 0.9500 . ?
C53 C54 1.385(4) . ?
C53 H53 0.9500 . ?
C54 C55 1.381(4) . ?
C54 H54 0.9500 . ?
C55 C56 1.392(3) . ?
C55 H55 0.9500 . ?
C56 H56 0.9500 . ?
C57 C58 1.442(3) . ?
C58 C59 1.473(3) . ?
C59 C60 1.400(3) . ?
C59 C64 1.402(3) . ?
C60 C61 1.392(3) . ?
C60 H60 0.9500 . ?
C61 C62 1.377(3) . ?
C61 H61 0.9500 . ?
C62 C63 1.383(3) . ?
C62 H62 0.9500 . ?
C63 C64 1.387(3) . ?
C63 H63 0.9500 . ?
C64 H64 0.9500 . ?
C65 O1 1.414(3) . ?
C65 C66 1.498(4) . ?
C65 H65A 0.9900 . ?
C65 H65B 0.9900 . ?
C66 C67 1.477(4) . ?
C66 H66A 0.9900 . ?
C66 H66B 0.9900 . ?
C67 C68 1.498(4) . ?
C67 H67A 0.9900 . ?
C67 H67B 0.9900 . ?
C68 O1 1.425(3) . ?
C68 H68A 0.9900 . ?
C68 H68B 0.9900 . ?
C69 O2 1.421(3) . ?
C69 C70 1.483(4) . ?
C69 H69A 0.9900 . ?
C69 H69B 0.9900 . ?
C70 C71 1.512(4) . ?
C70 H70A 0.9900 . ?
C70 H70B 0.9900 . ?
C71 C72A 1.368(6) . ?
C71 C72 1.431(8) . ?
C71 H71A 0.9900 . ?
C71 H71B 0.9900 . ?
C71 H71C 0.9900 . ?
C71 H71D 0.9900 . ?
C72 O2 1.408(6) . ?
C72 H72A 0.9900 . ?
C72 H72B 0.9900 . ?
C72A O2 1.480(5) . ?
C72A H72C 0.9900 . ?
C72A H72D 0.9900 . ?
O3 C73 1.364(16) . ?
O3 C76 1.448(14) . ?
O3 Na1 2.424(14) . ?
C73 C74 1.603(18) . ?
C73 H73A 0.9900 . ?
C73 H73B 0.9900 . ?
C74 C75 1.54(2) . ?
C74 H74A 0.9900 . ?
C74 H74B 0.9900 . ?
C75 C76 1.394(15) . ?
C75 H75A 0.9900 . ?
C75 H75B 0.9900 . ?
C76 H76A 0.9900 . ?
C76 H76B 0.9900 . ?
O3A C76A 1.373(11) . ?
O3A C73A 1.440(13) . ?
O3A Na1 2.329(13) . ?
C73A C74A 1.363(18) . ?
C73A H73C 0.9900 . ?
C73A H73D 0.9900 . ?
C74A C75A 1.442(17) . ?
C74A H74C 0.9900 . ?
C74A H74D 0.9900 . ?
C75A C76A 1.561(14) . ?
C75A H75C 0.9900 . ?
C75A H75D 0.9900 . ?
C76A H76C 0.9900 . ?
C76A H76D 0.9900 . ?
C77 C78A 1.43(3) . ?
C77 O4 1.427(3) . ?
C77 C78 1.529(8) . ?
C77 H77A 0.9900 . ?
C77 H77B 0.9900 . ?
C77 H77C 0.9900 . ?
C77 H77D 0.9900 . ?
C78 C79 1.527(10) . ?
C78 H78A 0.9900 . ?
C78 H78B 0.9900 . ?
C79 C80 1.491(5) . ?
C79 H79A 0.9900 . ?
C79 H79B 0.9900 . ?
C78A C79A 1.57(4) . ?
C78A H78C 0.9900 . ?
C78A H78D 0.9900 . ?
C79A C80 1.454(19) . ?
C79A H79C 0.9900 . ?
C79A H79D 0.9900 . ?
C80 O4 1.434(3) . ?
C80 H80A 0.9900 . ?
C80 H80B 0.9900 . ?
C80 H80C 0.9900 . ?
C80 H80D 0.9900 . ?
C81 O5 1.430(2) . ?
C81 C82 1.504(3) . ?
C81 H81A 0.9900 . ?
C81 H81B 0.9900 . ?
C82 C83 1.525(3) . ?
C82 H82A 0.9900 . ?
C82 H82B 0.9900 . ?
C83 C84 1.502(3) . ?
C83 H83A 0.9900 . ?
C83 H83B 0.9900 . ?
C84 O5 1.433(2) . ?
C84 H84A 0.9900 . ?
C84 H84B 0.9900 . ?
C85 O6 1.422(3) . ?
C85 C86 1.527(4) . ?
C85 H85A 0.9900 . ?
C85 H85B 0.9900 . ?
C86 C87 1.518(5) . ?
C86 H86A 0.9900 . ?
C86 H86B 0.9900 . ?
C87 C88 1.514(3) . ?
C87 H87A 0.9900 . ?
C87 H87B 0.9900 . ?
C88 O6 1.429(3) . ?
C88 H88A 0.9900 . ?
C88 H88B 0.9900 . ?
C91 O7 1.403(4) . ?
C91 C92 1.488(4) . ?
C91 H91A 0.9900 . ?
C91 H91B 0.9900 . ?
C92 C93 1.443(4) . ?
C92 H92A 0.9900 . ?
C92 H92B 0.9900 . ?
C93 C94 1.410(5) . ?
C93 H93A 0.9900 . ?
C93 H93B 0.9900 . ?
C94 O7 1.400(4) . ?
C94 H94A 0.9900 . ?
C94 H94B 0.9900 . ?
C95 O8 1.407(3) . ?
C95 C96 1.510(4) . ?
C95 H95A 0.9900 . ?
C95 H95B 0.9900 . ?
C96 C97 1.491(4) . ?
C96 H96A 0.9900 . ?
C96 H96B 0.9900 . ?
C97 C98 1.489(4) . ?
C97 H97A 0.9900 . ?
C97 H97B 0.9900 . ?
C98 O8 1.416(3) . ?
C98 H98A 0.9900 . ?
C98 H98B 0.9900 . ?
O1 Na1 2.4179(15) . ?
O2 Na1 2.3193(15) . ?
O4 Na2 2.3399(15) . ?
O5 Na2 2.4035(14) . ?
O6 Na2 2.3996(15) . ?

loop_
_geom_torsion_atom_site_label_1
_geom_torsion_atom_site_label_2
_geom_torsion_atom_site_label_3
_geom_torsion_atom_site_label_4
_geom_torsion
_geom_torsion_site_symmetry_1
_geom_torsion_site_symmetry_2
_geom_torsion_site_symmetry_3
_geom_torsion_site_symmetry_4
_geom_torsion_publ_flag
C26 C1 C2 C9 -1.7(2) . . . . ?
Yb1 C1 C2 C9 -58.48(11) . . . . ?
C26 C1 C2 C3 -179.71(16) . . . . ?
Yb1 C1 C2 C3 123.54(17) . . . . ?
C26 C1 C2 Yb1 56.75(14) . . . . ?
C1 C2 C3 C8 -145.14(19) . . . . ?
C9 C2 C3 C8 37.4(3) . . . . ?
Yb1 C2 C3 C8 -44.5(2) . . . . ?
C1 C2 C3 C4 32.5(3) . . . . ?
C9 C2 C3 C4 -144.9(2) . . . . ?
Yb1 C2 C3 C4 133.13(16) . . . . ?
C8 C3 C4 C5 0.5(3) . . . . ?
C2 C3 C4 C5 -177.28(19) . . . . ?
C3 C4 C5 C6 -0.4(4) . . . . ?
C4 C5 C6 C7 0.0(4) . . . . ?
C5 C6 C7 C8 0.3(4) . . . . ?
C4 C3 C8 C7 -0.2(3) . . . . ?
C2 C3 C8 C7 177.47(18) . . . . ?
C6 C7 C8 C3 -0.1(3) . . . . ?
C1 C2 C9 C10 146.1(2) . . . . ?
C3 C2 C9 C10 -36.2(3) . . . . ?
Yb1 C2 C9 C10 76.0(2) . . . . ?
C1 C2 C9 C25 1.29(19) . . . . ?
C3 C2 C9 C25 179.03(18) . . . . ?
Yb1 C2 C9 C25 -68.83(11) . . . . ?
C1 C2 C9 Yb1 70.12(13) . . . . ?
C3 C2 C9 Yb1 -112.14(19) . . . . ?
C2 C9 C10 C17 -143.4(2) . . . . ?
C25 C9 C10 C17 1.30(19) . . . . ?
Yb1 C9 C10 C17 -67.76(12) . . . . ?
C2 C9 C10 C11 51.8(3) . . . . ?
C25 C9 C10 C11 -163.50(17) . . . . ?
Yb1 C9 C10 C11 127.44(18) . . . . ?
C2 C9 C10 Yb1 -75.7(2) . . . . ?
C25 C9 C10 Yb1 69.06(11) . . . . ?
C17 C10 C11 C16 42.1(3) . . . . ?
C9 C10 C11 C16 -155.25(19) . . . . ?
Yb1 C10 C11 C16 -65.9(2) . . . . ?
C17 C10 C11 C12 -131.31(19) . . . . ?
C9 C10 C11 C12 31.3(3) . . . . ?
Yb1 C10 C11 C12 120.70(18) . . . . ?
C16 C11 C12 C13 -1.3(3) . . . . ?
C10 C11 C12 C13 172.40(18) . . . . ?
C11 C12 C13 C14 0.8(3) . . . . ?
C12 C13 C14 C15 0.1(4) . . . . ?
C13 C14 C15 C16 -0.3(4) . . . . ?
C14 C15 C16 C11 -0.3(4) . . . . ?
C12 C11 C16 C15 1.1(3) . . . . ?
C10 C11 C16 C15 -172.5(2) . . . . ?
C9 C10 C17 C18 -1.9(2) . . . . ?
C11 C10 C17 C18 164.32(16) . . . . ?
Yb1 C10 C17 C18 -58.87(13) . . . . ?
C9 C10 C17 Yb1 57.01(11) . . . . ?
C11 C10 C17 Yb1 -136.81(17) . . . . ?
C10 C17 C18 C25 1.6(2) . . . . ?
Yb1 C17 C18 C25 -57.71(11) . . . . ?
C10 C17 C18 C19 -164.80(16) . . . . ?
Yb1 C17 C18 C19 135.84(17) . . . . ?
C10 C17 C18 Yb1 59.36(13) . . . . ?
C17 C18 C19 C24 142.60(19) . . . . ?
C25 C18 C19 C24 -20.6(3) . . . . ?
Yb1 C18 C19 C24 -108.75(19) . . . . ?
C17 C18 C19 C20 -32.0(3) . . . . ?
C25 C18 C19 C20 164.81(18) . . . . ?
Yb1 C18 C19 C20 76.6(2) . . . . ?
C24 C19 C20 C21 -0.7(3) . . . . ?
C18 C19 C20 C21 174.09(19) . . . . ?
C19 C20 C21 C22 0.6(4) . . . . ?
C20 C21 C22 C23 0.3(4) . . . . ?
C21 C22 C23 C24 -0.9(4) . . . . ?
C22 C23 C24 C19 0.8(3) . . . . ?
C20 C19 C24 C23 0.1(3) . . . . ?
C18 C19 C24 C23 -174.78(19) . . . . ?
C17 C18 C25 C26 143.9(2) . . . . ?
C19 C18 C25 C26 -50.8(3) . . . . ?
Yb1 C18 C25 C26 75.1(2) . . . . ?
C17 C18 C25 C9 -0.75(18) . . . . ?
C19 C18 C25 C9 164.59(17) . . . . ?
Yb1 C18 C25 C9 -69.57(11) . . . . ?
C17 C18 C25 Yb1 68.82(12) . . . . ?
C19 C18 C25 Yb1 -125.84(18) . . . . ?
C2 C9 C25 C26 -0.44(19) . . . . ?
C10 C9 C25 C26 -155.94(14) . . . . ?
Yb1 C9 C25 C26 -77.81(12) . . . . ?
C2 C9 C25 C18 155.15(14) . . . . ?
C10 C9 C25 C18 -0.35(19) . . . . ?
Yb1 C9 C25 C18 77.78(12) . . . . ?
C2 C9 C25 Yb1 77.37(12) . . . . ?
C10 C9 C25 Yb1 -78.13(12) . . . . ?
C2 C1 C26 C25 1.5(2) . . . . ?
Yb1 C1 C26 C25 58.31(11) . . . . ?
C2 C1 C26 C27 -178.13(16) . . . . ?
Yb1 C1 C26 C27 -121.28(17) . . . . ?
C2 C1 C26 Yb1 -56.85(14) . . . . ?
C18 C25 C26 C1 -145.1(2) . . . . ?
C9 C25 C26 C1 -0.59(19) . . . . ?
Yb1 C25 C26 C1 -70.12(13) . . . . ?
C18 C25 C26 C27 34.4(3) . . . . ?
C9 C25 C26 C27 178.95(18) . . . . ?
Yb1 C25 C26 C27 109.41(19) . . . . ?
C18 C25 C26 Yb1 -75.0(2) . . . . ?
C9 C25 C26 Yb1 69.54(11) . . . . ?
C1 C26 C27 C28 140.95(19) . . . . ?
C25 C26 C27 C28 -38.5(3) . . . . ?
Yb1 C26 C27 C28 41.9(2) . . . . ?
C1 C26 C27 C32 -34.4(3) . . . . ?
C25 C26 C27 C32 146.1(2) . . . . ?
Yb1 C26 C27 C32 -133.43(16) . . . . ?
C32 C27 C28 C29 2.3(3) . . . . ?
C26 C27 C28 C29 -173.09(18) . . . . ?
C27 C28 C29 C30 -1.9(3) . . . . ?
C28 C29 C30 C31 0.2(3) . . . . ?
C29 C30 C31 C32 1.0(4) . . . . ?
C30 C31 C32 C27 -0.5(3) . . . . ?
C28 C27 C32 C31 -1.1(3) . . . . ?
C26 C27 C32 C31 174.42(19) . . . . ?
C58 C33 C34 C41 -0.5(2) . . . . ?
Yb2 C33 C34 C41 -58.64(11) . . . . ?
C58 C33 C34 C35 -178.16(16) . . . . ?
Yb2 C33 C34 C35 123.71(17) . . . . ?
C58 C33 C34 Yb2 58.13(13) . . . . ?
C33 C34 C35 C40 -155.38(18) . . . . ?
C41 C34 C35 C40 27.6(3) . . . . ?
Yb2 C34 C35 C40 -55.6(2) . . . . ?
C33 C34 C35 C36 23.8(3) . . . . ?
C41 C34 C35 C36 -153.23(19) . . . . ?
Yb2 C34 C35 C36 123.55(16) . . . . ?
C40 C35 C36 C37 0.3(3) . . . . ?
C34 C35 C36 C37 -178.94(19) . . . . ?
C35 C36 C37 C38 -0.9(3) . . . . ?
C36 C37 C38 C39 0.8(3) . . . . ?
C37 C38 C39 C40 0.0(3) . . . . ?
C36 C35 C40 C39 0.5(3) . . . . ?
C34 C35 C40 C39 179.68(18) . . . . ?
C38 C39 C40 C35 -0.6(3) . . . . ?
C33 C34 C41 C42 143.5(2) . . . . ?
C35 C34 C41 C42 -39.1(3) . . . . ?
Yb2 C34 C41 C42 74.5(2) . . . . ?
C33 C34 C41 C57 0.39(19) . . . . ?
C35 C34 C41 C57 177.79(17) . . . . ?
Yb2 C34 C41 C57 -68.59(11) . . . . ?
C33 C34 C41 Yb2 68.98(12) . . . . ?
C35 C34 C41 Yb2 -113.62(18) . . . . ?
C34 C41 C42 C49 -141.3(2) . . . . ?
C57 C41 C42 C49 1.68(19) . . . . ?
Yb2 C41 C42 C49 -67.37(13) . . . . ?
C34 C41 C42 C43 56.6(3) . . . . ?
C57 C41 C42 C43 -160.34(18) . . . . ?
Yb2 C41 C42 C43 130.61(19) . . . . ?
C34 C41 C42 Yb2 -74.0(2) . . . . ?
C57 C41 C42 Yb2 69.05(11) . . . . ?
C49 C42 C43 C44 -129.07(19) . . . . ?
C41 C42 C43 C44 30.9(3) . . . . ?
Yb2 C42 C43 C44 124.49(18) . . . . ?
C49 C42 C43 C48 42.2(3) . . . . ?
C41 C42 C43 C48 -157.86(19) . . . . ?
Yb2 C42 C43 C48 -64.3(3) . . . . ?
C48 C43 C44 C45 -2.6(3) . . . . ?
C42 C43 C44 C45 168.92(18) . . . . ?
C43 C44 C45 C46 1.3(3) . . . . ?
C44 C45 C46 C47 0.8(3) . . . . ?
C45 C46 C47 C48 -1.4(3) . . . . ?
C46 C47 C48 C43 0.0(3) . . . . ?
C44 C43 C48 C47 2.1(3) . . . . ?
C42 C43 C48 C47 -169.43(19) . . . . ?
C41 C42 C49 C50 -2.8(2) . . . . ?
C43 C42 C49 C50 161.71(16) . . . . ?
Yb2 C42 C49 C50 -59.84(13) . . . . ?
C41 C42 C49 Yb2 57.05(11) . . . . ?
C43 C42 C49 Yb2 -138.45(17) . . . . ?
C42 C49 C50 C57 2.7(2) . . . . ?
Yb2 C49 C50 C57 -57.34(11) . . . . ?
C42 C49 C50 C51 -164.74(16) . . . . ?
Yb2 C49 C50 C51 135.18(17) . . . . ?
C42 C49 C50 Yb2 60.08(13) . . . . ?
C49 C50 C51 C56 143.05(19) . . . . ?
C57 C50 C51 C56 -21.0(3) . . . . ?
Yb2 C50 C51 C56 -110.7(2) . . . . ?
C49 C50 C51 C52 -32.1(3) . . . . ?
C57 C50 C51 C52 163.79(19) . . . . ?
Yb2 C50 C51 C52 74.1(3) . . . . ?
C56 C51 C52 C53 0.3(3) . . . . ?
C50 C51 C52 C53 175.6(2) . . . . ?
C51 C52 C53 C54 0.4(4) . . . . ?
C52 C53 C54 C55 -0.4(4) . . . . ?
C53 C54 C55 C56 -0.3(4) . . . . ?
C54 C55 C56 C51 1.0(4) . . . . ?
C52 C51 C56 C55 -1.0(3) . . . . ?
C50 C51 C56 C55 -176.3(2) . . . . ?
C49 C50 C57 C58 141.8(2) . . . . ?
C51 C50 C57 C58 -52.2(3) . . . . ?
Yb2 C50 C57 C58 73.9(2) . . . . ?
C49 C50 C57 C41 -1.55(19) . . . . ?
C51 C50 C57 C41 164.44(18) . . . . ?
Yb2 C50 C57 C41 -69.45(11) . . . . ?
C49 C50 C57 Yb2 67.90(13) . . . . ?
C51 C50 C57 Yb2 -126.11(19) . . . . ?
C42 C41 C57 C58 -154.33(15) . . . . ?
C34 C41 C57 C58 -0.15(19) . . . . ?
Yb2 C41 C57 C58 -76.52(12) . . . . ?
C42 C41 C57 C50 -0.08(19) . . . . ?
C34 C41 C57 C50 154.11(15) . . . . ?
Yb2 C41 C57 C50 77.73(12) . . . . ?
C42 C41 C57 Yb2 -77.81(12) . . . . ?
C34 C41 C57 Yb2 76.38(12) . . . . ?
C34 C33 C58 C57 0.4(2) . . . . ?
Yb2 C33 C58 C57 58.67(11) . . . . ?
C34 C33 C58 C59 178.97(16) . . . . ?
Yb2 C33 C58 C59 -122.79(17) . . . . ?
C34 C33 C58 Yb2 -58.25(13) . . . . ?
C50 C57 C58 C33 -143.4(2) . . . . ?
C41 C57 C58 C33 -0.16(19) . . . . ?
Yb2 C57 C58 C33 -69.14(13) . . . . ?
C50 C57 C58 C59 38.3(3) . . . . ?
C41 C57 C58 C59 -178.52(17) . . . . ?
Yb2 C57 C58 C59 112.50(19) . . . . ?
C50 C57 C58 Yb2 -74.2(2) . . . . ?
C41 C57 C58 Yb2 68.98(11) . . . . ?
C33 C58 C59 C60 145.97(18) . . . . ?
C57 C58 C59 C60 -35.9(3) . . . . ?
Yb2 C58 C59 C60 47.0(2) . . . . ?
C33 C58 C59 C64 -31.7(3) . . . . ?
C57 C58 C59 C64 146.5(2) . . . . ?
Yb2 C58 C59 C64 -130.61(16) . . . . ?
C64 C59 C60 C61 0.8(3) . . . . ?
C58 C59 C60 C61 -176.92(17) . . . . ?
C59 C60 C61 C62 0.4(3) . . . . ?
C60 C61 C62 C63 -0.7(3) . . . . ?
C61 C62 C63 C64 -0.1(3) . . . . ?
C62 C63 C64 C59 1.3(3) . . . . ?
C60 C59 C64 C63 -1.6(3) . . . . ?
C58 C59 C64 C63 176.19(19) . . . . ?
O1 C65 C66 C67 22.0(4) . . . . ?
C65 C66 C67 C68 -9.2(4) . . . . ?
C66 C67 C68 O1 -6.5(4) . . . . ?
O2 C69 C70 C71 -5.7(5) . . . . ?
C69 C70 C71 C72A 22.8(6) . . . . ?
C69 C70 C71 C72 -15.9(6) . . . . ?
C70 C71 C72 O2 33.0(8) . . . . ?
C70 C71 C72A O2 -30.5(6) . . . . ?
C76 O3 C73 C74 28.3(12) . . . . ?
Na1 O3 C73 C74 -131.1(10) . . . . ?
O3 C73 C74 C75 -10.3(13) . . . . ?
C73 C74 C75 C76 -12.2(14) . . . . ?
C74 C75 C76 O3 30.8(14) . . . . ?
C73 O3 C76 C75 -41.2(14) . . . . ?
Na1 O3 C76 C75 120.6(12) . . . . ?
C76A O3A C73A C74A 30.4(18) . . . . ?
Na1 O3A C73A C74A -137.7(12) . . . . ?
O3A C73A C74A C75A -21.8(18) . . . . ?
C73A C74A C75A C76A 5.8(15) . . . . ?
C73A O3A C76A C75A -23.0(13) . . . . ?
Na1 O3A C76A C75A 144.8(9) . . . . ?
C74A C75A C76A O3A 11.6(12) . . . . ?
O4 C77 C78 C79 -33.0(8) . . . . ?
C77 C78 C79 C80 40.6(9) . . . . ?
O4 C77 C78A C79A 38(3) . . . . ?
C77 C78A C79A C80 -47(3) . . . . ?
C78A C79A C80 O4 38(2) . . . . ?
C78 C79 C80 O4 -35.1(8) . . . . ?
O5 C81 C82 C83 -34.8(3) . . . . ?
C81 C82 C83 C84 24.1(3) . . . . ?
C82 C83 C84 O5 -5.6(3) . . . . ?
O6 C85 C86 C87 -21.4(3) . . . . ?
C85 C86 C87 C88 -0.9(3) . . . . ?
C86 C87 C88 O6 22.9(3) . . . . ?
O7 C91 C92 C93 5.1(4) . . . . ?
C91 C92 C93 C94 -5.2(5) . . . . ?
C92 C93 C94 O7 3.7(6) . . . . ?
O8 C95 C96 C97 6.6(4) . . . . ?
C95 C96 C97 C98 -24.1(3) . . . . ?
C96 C97 C98 O8 33.9(3) . . . . ?
C66 C65 O1 C68 -26.7(3) . . . . ?
C66 C65 O1 Na1 163.53(18) . . . . ?
C67 C68 O1 C65 20.7(3) . . . . ?
C67 C68 O1 Na1 -168.75(18) . . . . ?
C71 C72 O2 C69 -37.7(8) . . . . ?
C71 C72 O2 Na1 156.3(3) . . . . ?
C70 C69 O2 C72 25.8(6) . . . . ?
C70 C69 O2 C72A -12.0(5) . . . . ?
C70 C69 O2 Na1 -167.8(3) . . . . ?
C71 C72A O2 C69 27.5(6) . . . . ?
C71 C72A O2 Na1 -175.7(3) . . . . ?
C78A C77 O4 C80 -15.1(16) . . . . ?
C78 C77 O4 C80 12.2(5) . . . . ?
C78A C77 O4 Na2 160.9(15) . . . . ?
C78 C77 O4 Na2 -171.8(4) . . . . ?
C79A C80 O4 C77 -16.6(11) . . . . ?
C79 C80 O4 C77 14.6(5) . . . . ?
C79A C80 O4 Na2 167.2(10) . . . . ?
C79 C80 O4 Na2 -161.5(4) . . . . ?
C82 C81 O5 C84 32.6(2) . . . . ?
C82 C81 O5 Na2 -151.64(15) . . . . ?
C83 C84 O5 C81 -16.7(3) . . . . ?
C83 C84 O5 Na2 168.30(16) . . . . ?
C86 C85 O6 C88 36.4(3) . . . . ?
C86 C85 O6 Na2 -166.11(15) . . . . ?
C87 C88 O6 C85 -37.5(3) . . . . ?
C87 C88 O6 Na2 164.43(15) . . . . ?
C93 C94 O7 C91 -0.4(6) . . . . ?
C92 C91 O7 C94 -2.9(4) . . . . ?
C96 C95 O8 C98 14.8(4) . . . . ?
C97 C98 O8 C95 -30.6(3) . . . . ?
